data_7213592
loop_
_publ_author_name
'Wang, Jun'
'Zhao, Jun-Wei'
'Zhao, Hai-Yan'
'Yang, Bai-Feng'
'He, Huan'
'Yang, Guo-Yu'

_publ_section_title
;
 Syntheses, structures and properties of two
 multi-iron--samarium/multi-iron substituted germanotungstates
;
_journal_issue 2
_journal_name_full CrystEngComm
_journal_page_first 252
_journal_paper_doi 10.1039/c3ce42023j
_journal_volume 16
_journal_year 2014
_chemical_formula_sum 'C26 H239 Fe6 Ge6 K9 N26 O282 Sm6 W60'
_chemical_formula_weight 18485.07
_chemical_name_systematic
; 
 ? 
;
_space_group_IT_number 15
_symmetry_cell_setting monoclinic
_symmetry_space_group_name_Hall '-C 2yc'
_symmetry_space_group_name_H-M 'C 1 2/c 1'
_atom_sites_solution_hydrogens geom
_atom_sites_solution_primary direct
_atom_sites_solution_secondary difmap
_audit_creation_method SHELXL-97
_cell_angle_alpha 90.00
_cell_angle_beta 92.107(2)
_cell_angle_gamma 90.00
_cell_formula_units_Z 4
_cell_length_a 20.8479(5)
_cell_length_b 35.6759(9)
_cell_length_c 38.2974(8)
_cell_measurement_reflns_used 24946
_cell_measurement_temperature 293(2)
_cell_measurement_theta_max 25.00
_cell_measurement_theta_min 2.86
_cell_volume 28465.1(12)
_computing_cell_refinement 'Bruker SAINT'
_computing_data_collection 'Bruker APEX2'
_computing_data_reduction 'Bruker SAINT'
_computing_molecular_graphics 'Bruker SHELXTL'
_computing_publication_material 'Bruker SHELXTL'
_computing_structure_refinement 'SHELXL-97 (Sheldrick, 1997)'
_computing_structure_solution 'SHELXS-97 (Sheldrick, 1990)'
_diffrn_ambient_temperature 293(2)
_diffrn_measured_fraction_theta_full 0.994
_diffrn_measured_fraction_theta_max 0.994
_diffrn_measurement_device_type 'Bruker APEX-II CCD'
_diffrn_measurement_method '\f and \w scans'
_diffrn_radiation_monochromator graphite
_diffrn_radiation_source 'fine-focus sealed tube'
_diffrn_radiation_type MoK\a
_diffrn_radiation_wavelength 0.71073
_diffrn_reflns_av_R_equivalents 0.0609
_diffrn_reflns_av_sigmaI/netI 0.0775
_diffrn_reflns_limit_h_max 24
_diffrn_reflns_limit_h_min -24
_diffrn_reflns_limit_k_max 38
_diffrn_reflns_limit_k_min -42
_diffrn_reflns_limit_l_max 45
_diffrn_reflns_limit_l_min -37
_diffrn_reflns_number 70276
_diffrn_reflns_theta_full 25.00
_diffrn_reflns_theta_max 25.00
_diffrn_reflns_theta_min 2.86
_exptl_absorpt_coefficient_mu 26.519
_exptl_absorpt_correction_T_max 0.0763
_exptl_absorpt_correction_T_min 0.0464
_exptl_absorpt_correction_type multi-scan
_exptl_absorpt_process_details SADABS
_exptl_crystal_colour yellow
_exptl_crystal_density_diffrn 4.313
_exptl_crystal_density_method 'not measured'
_exptl_crystal_description prism
_exptl_crystal_F_000 32656
_exptl_crystal_size_max 0.30
_exptl_crystal_size_mid 0.25
_exptl_crystal_size_min 0.20
_refine_diff_density_max 4.093
_refine_diff_density_min -2.953
_refine_diff_density_rms 0.425
_refine_ls_extinction_method none
_refine_ls_goodness_of_fit_ref 1.069
_refine_ls_hydrogen_treatment constr
_refine_ls_matrix_type full
_refine_ls_number_parameters 1660
_refine_ls_number_reflns 24946
_refine_ls_number_restraints 95
_refine_ls_restrained_S_all 1.073
_refine_ls_R_factor_all 0.0795
_refine_ls_R_factor_gt 0.0491
_refine_ls_shift/su_max 0.001
_refine_ls_shift/su_mean 0.000
_refine_ls_structure_factor_coef Fsqd
_refine_ls_weighting_details 'calc w=1/[\s^2^(Fo^2^)+(0.0444P)^2^+92.3953P] where P=(Fo^2^+2Fc^2^)/3'
_refine_ls_weighting_scheme calc
_refine_ls_wR_factor_gt 0.1024
_refine_ls_wR_factor_ref 0.1127
_reflns_number_gt 18381
_reflns_number_total 24946
_reflns_threshold_expression >2sigma(I)
_cod_data_source_file c3ce42023j.txt
_cod_data_source_block 1
_cod_depositor_comments
;
The following automatic conversions were performed:

'_symmetry_cell_setting' value 'Monoclinic' changed to 'monoclinic'
according to
/usr/data/users/saulius/automatic-downloads/current/RSC/lib/dictionaries/cif_core.dic
dictionary named 'cif_core.dic' version 2.4.2 from 2011-04-26.

Automatic conversion script
Id: cif_fix_values 2281 2013-09-26 08:29:07Z andrius 
;
_cod_original_sg_symbol_H-M C2/c
_cod_database_code 7213592

loop_
_symmetry_equiv_pos_as_xyz
'x, y, z'
'-x, y, -z+1/2'
'x+1/2, y+1/2, z'
'-x+1/2, y+1/2, -z+1/2'
'-x, -y, -z'
'x, -y, z-1/2'
'-x+1/2, -y+1/2, -z'
'x+1/2, -y+1/2, z-1/2'

loop_
_atom_site_label
_atom_site_type_symbol
_atom_site_fract_x
_atom_site_fract_y
_atom_site_fract_z
_atom_site_U_iso_or_equiv
_atom_site_adp_type
_atom_site_occupancy
_atom_site_symmetry_multiplicity
_atom_site_calc_flag
_atom_site_refinement_flags
W1 W 0.82268(3) 0.84282(2) 0.044944(17) 0.01518(16) Uani 1 1 d .
W2 W 0.99972(3) 0.84310(2) 0.050730(18) 0.01892(17) Uani 1 1 d .
W3 W 1.00012(4) 0.93861(2) 0.046940(19) 0.02086(18) Uani 1 1 d .
W4 W 1.07723(4) 0.89314(2) 0.113044(19) 0.02273(18) Uani 1 1 d .
W5 W 0.98609(3) 0.84007(2) 0.181146(17) 0.01718(17) Uani 1 1 d .
W6 W 0.82446(3) 0.84147(2) 0.176895(17) 0.01421(16) Uani 1 1 d .
W7 W 0.81912(3) 0.93842(2) 0.041302(17) 0.01753(17) Uani 1 1 d .
W8 W 0.82323(4) 0.94578(2) 0.172739(18) 0.01933(17) Uani 1 1 d .
W9 W 0.90814(4) 0.99125(2) 0.112515(19) 0.02168(18) Uani 1 1 d .
W10 W 0.98621(4) 0.94679(2) 0.178606(19) 0.02141(18) Uani 1 1 d .
W11 W 0.63364(3) 0.74616(2) 0.186698(17) 0.01469(16) Uani 1 1 d .
W12 W 0.76028(4) 0.71532(2) 0.251876(18) 0.01951(17) Uani 1 1 d .
W13 W 0.68415(4) 0.63233(2) 0.258742(18) 0.02168(18) Uani 1 1 d .
W14 W 0.84078(4) 0.63462(2) 0.240133(19) 0.02396(19) Uani 1 1 d .
W15 W 0.89355(4) 0.67064(2) 0.153670(18) 0.01852(17) Uani 1 1 d .
W16 W 0.77801(3) 0.69691(2) 0.092742(17) 0.01462(16) Uani 1 1 d .
W17 W 0.55904(4) 0.66324(2) 0.190097(18) 0.01796(17) Uani 1 1 d .
W18 W 0.65375(4) 0.57442(2) 0.179190(19) 0.02311(18) Uani 1 1 d .
W19 W 0.81042(4) 0.57694(2) 0.160639(19) 0.02277(18) Uani 1 1 d .
W20 W 0.69575(4) 0.60598(2) 0.100124(18) 0.01884(17) Uani 1 1 d .
W21 W 0.57215(3) 0.78667(2) 0.032771(17) 0.01500(16) Uani 1 1 d .
W22 W 0.48940(3) 0.86182(2) -0.018543(18) 0.01885(17) Uani 1 1 d .
W23 W 0.34433(4) 0.83112(2) 0.008687(19) 0.02396(19) Uani 1 1 d .
W24 W 0.38730(4) 0.92116(2) 0.021661(19) 0.02531(19) Uani 1 1 d .
W25 W 0.52166(4) 0.94717(2) 0.085279(19) 0.02182(18) Uani 1 1 d .
W26 W 0.59349(3) 0.87927(2) 0.133969(17) 0.01599(16) Uani 1 1 d .
W27 W 0.42907(3) 0.75465(2) 0.061038(18) 0.01970(17) Uani 1 1 d .
W28 W 0.31855(4) 0.82228(2) 0.104083(19) 0.02480(19) Uani 1 1 d .
W29 W 0.36203(4) 0.91232(2) 0.116948(19) 0.02538(19) Uani 1 1 d .
W30 W 0.43767(4) 0.84383(2) 0.163063(18) 0.02043(18) Uani 1 1 d .
Ge1 Ge 0.90896(8) 0.89020(5) 0.11306(4) 0.0128(4) Uani 1 1 d .
Ge2 Ge 0.72296(8) 0.66389(5) 0.17413(4) 0.0135(4) Uani 1 1 d .
Ge3 Ge 0.47122(8) 0.85388(5) 0.07291(4) 0.0147(4) Uani 1 1 d .
Sm1 Sm 0.91216(4) 0.77464(3) 0.11691(2) 0.0167(2) Uani 1 1 d .
Sm2 Sm 0.58455(4) 0.69871(3) 0.10038(2) 0.0171(2) Uani 1 1 d .
Sm3 Sm 0.64393(4) 0.89165(3) 0.04014(2) 0.0176(2) Uani 1 1 d .
Fe1 Fe 0.75111(12) 0.89198(7) 0.10384(6) 0.0160(6) Uani 1 1 d .
Fe2 Fe 0.80144(12) 0.74279(7) 0.16629(6) 0.0167(6) Uani 1 1 d .
Fe3 Fe 0.53998(12) 0.78453(7) 0.11595(6) 0.0163(6) Uani 1 1 d .
K1 K 0.7061(2) 0.79469(12) 0.10367(10) 0.0296(10) Uani 1 1 d D
K2 K 0.7500 0.7500 0.0000 0.0311(15) Uani 1 2 d S
K3 K 0.6506(2) 0.84958(15) 0.23565(12) 0.0439(13) Uani 1 1 d D
K4 K 0.5785(2) 0.61109(12) 0.02900(10) 0.0303(10) Uani 1 1 d D
K5 K 0.6257(2) 0.89693(15) 0.92728(12) 0.0440(13) Uani 1 1 d .
O1 O 0.8387(5) 0.7920(3) 0.1617(3) 0.017(3) Uani 1 1 d .
O2 O 0.8446(6) 0.8099(3) 0.0784(3) 0.021(3) Uiso 1 1 d .
O3 O 0.9813(6) 0.8089(3) 0.0826(3) 0.021(3) Uani 1 1 d .
O4 O 0.9818(6) 0.7942(4) 0.1626(3) 0.024(3) Uani 1 1 d .
O5 O 0.9142(5) 0.8504(3) 0.0349(3) 0.020(3) Uani 1 1 d .
O6 O 1.0805(6) 0.8565(4) 0.0767(3) 0.027(3) Uani 1 1 d .
O7 O 1.0187(6) 0.8931(4) 0.0252(3) 0.024(3) Uani 1 1 d .
O8 O 0.8145(6) 0.8928(3) 0.0172(3) 0.016(3) Uani 1 1 d U
O9 O 0.7427(5) 0.8542(3) 0.0621(3) 0.019(3) Uani 1 1 d .
O10 O 1.0766(6) 0.9308(3) 0.0777(3) 0.022(3) Uani 1 1 d .
O11 O 1.0447(5) 0.8586(3) 0.1453(3) 0.017(3) Uani 1 1 d .
O12 O 0.9081(6) 0.8372(3) 0.2050(3) 0.017(3) Uani 1 1 d U
O13 O 0.7730(6) 0.8545(3) 0.1395(3) 0.022(3) Uani 1 1 d .
O14 O 0.7408(5) 0.9293(3) 0.0622(3) 0.015(3) Uani 1 1 d .
O15 O 0.9137(6) 0.9373(4) 0.0342(3) 0.025(3) Uani 1 1 d .
O16 O 1.0318(6) 0.9707(4) 0.0191(3) 0.027(3) Uani 1 1 d .
O17 O 1.1582(6) 0.8943(4) 0.1244(3) 0.030(3) Uani 1 1 d .
O18 O 1.0386(6) 0.8331(4) 0.2160(3) 0.025(3) Uani 1 1 d .
O19 O 0.7721(6) 0.8327(4) 0.2096(3) 0.026(3) Uani 1 1 d .
O20 O 0.7938(6) 0.9703(4) 0.0093(3) 0.027(3) Uani 1 1 d .
O21 O 0.9062(6) 0.9567(4) 0.1996(3) 0.025(3) Uani 1 1 d .
O22 O 0.8443(6) 0.9916(3) 0.1462(3) 0.024(3) Uani 1 1 d .
O23 O 0.9725(6) 0.9916(4) 0.1504(3) 0.025(3) Uani 1 1 d .
O24 O 0.9062(7) 1.0383(4) 0.1009(3) 0.035(4) Uani 1 1 d .
O25 O 1.0394(7) 0.9640(4) 0.2108(3) 0.035(4) Uani 1 1 d .
O26 O 0.7723(7) 0.9640(4) 0.2025(3) 0.032(3) Uani 1 1 d .
O27 O 0.9079(6) 0.9321(3) 0.1371(3) 0.018(3) Uani 1 1 d U
O28 O 0.9783(5) 0.8907(3) 0.0881(3) 0.012(2) Uiso 1 1 d .
O29 O 0.8420(5) 0.8906(3) 0.0840(3) 0.015(3) Uiso 1 1 d .
O30 O 0.9091(5) 0.8512(3) 0.1406(3) 0.013(3) Uani 1 1 d U
O31 O 0.613(7) 0.739(4) 0.129(4) 0.04(4) Uiso 0.10 1 d P
O31' O 0.5885(6) 0.7475(3) 0.1436(3) 0.010(3) Uiso 0.90 1 d P
O32 O 0.6963(6) 0.7119(2) 0.0947(3) 0.027(3) Uani 1 1 d D
O33 O 0.6290(6) 0.6378(3) 0.0986(3) 0.020(3) Uani 1 1 d .
O34 O 0.5279(6) 0.6729(3) 0.1458(3) 0.021(3) Uani 1 1 d .
O35 O 0.7578(6) 0.6431(3) 0.0929(3) 0.021(3) Uani 1 1 d .
O36 O 0.8084(5) 0.7419(3) 0.1124(3) 0.016(3) Uani 1 1 d .
O37 O 0.8693(5) 0.6764(3) 0.1065(3) 0.015(3) Uani 1 1 d .
O38 O 0.7745(5) 0.5726(4) 0.1160(3) 0.020(3) Uani 1 1 d .
O39 O 0.6485(6) 0.5710(3) 0.1290(3) 0.023(3) Uani 1 1 d .
O40 O 0.7961(6) 0.7017(4) 0.0491(3) 0.022(3) Uani 1 1 d .
O41 O 0.8029(6) 0.8162(4) 0.0083(3) 0.025(3) Uani 1 1 d .
O42 O 0.6886(6) 0.5841(3) 0.0603(3) 0.028(3) Uani 1 1 d .
O43 O 0.7353(6) 0.5509(3) 0.1791(3) 0.025(3) Uani 1 1 d U
O44 O 0.5918(6) 0.6140(3) 0.1780(3) 0.023(3) Uani 1 1 d .
O45 O 0.5639(5) 0.7140(3) 0.2045(3) 0.016(3) Uani 1 1 d .
O46 O 0.7119(5) 0.7565(3) 0.1681(3) 0.019(3) Uani 1 1 d .
O47 O 0.8946(6) 0.7224(4) 0.1612(3) 0.025(3) Uani 1 1 d .
O48 O 0.6080(6) 0.7878(4) 0.2034(3) 0.026(3) Uani 1 1 d .
O49 O 0.8597(6) 0.6184(4) 0.1483(3) 0.022(3) Uani 1 1 d .
O50 O 0.9750(6) 0.6616(4) 0.1516(3) 0.031(3) Uani 1 1 d .
O51 O 0.8648(7) 0.5407(4) 0.1610(4) 0.040(4) Uani 1 1 d .
O52 O 0.6060(7) 0.5368(4) 0.1882(3) 0.033(3) Uani 1 1 d .
O53 O 0.4877(6) 0.6508(4) 0.2091(3) 0.025(3) Uani 1 1 d .
O54 O 0.8210(6) 0.5953(3) 0.2086(3) 0.023(3) Uani 1 1 d .
O55 O 0.6790(6) 0.5915(3) 0.2242(3) 0.026(3) Uani 1 1 d .
O56 O 0.6171(6) 0.6538(3) 0.2336(3) 0.018(3) Uani 1 1 d .
O57 O 0.6831(6) 0.7300(3) 0.2302(3) 0.019(3) Uani 1 1 d .
O58 O 0.8070(6) 0.7350(3) 0.2163(3) 0.018(3) Uani 1 1 d .
O59 O 0.8784(6) 0.6596(4) 0.2022(3) 0.026(3) Uani 1 1 d .
O60 O 0.7075(6) 0.6781(4) 0.2783(3) 0.029(3) Uani 1 1 d .
O61 O 0.8313(6) 0.6811(4) 0.2640(3) 0.026(3) Uani 1 1 d .
O62 O 0.7723(6) 0.6157(4) 0.2678(3) 0.028(3) Uani 1 1 d .
O63 O 0.6474(7) 0.6122(4) 0.2945(3) 0.036(4) Uani 1 1 d .
O64 O 0.9056(6) 0.6165(4) 0.2634(3) 0.033(3) Uani 1 1 d .
O65 O 0.7717(6) 0.7482(4) 0.2852(3) 0.030(3) Uani 1 1 d .
O66 O 0.7467(6) 0.6617(3) 0.2182(3) 0.021(3) Uani 1 1 d .
O67 O 0.7208(5) 0.6187(3) 0.1579(3) 0.014(3) Uani 1 1 d U
O68 O 0.7820(5) 0.6879(3) 0.1523(3) 0.016(3) Uani 1 1 d .
O69 O 0.6487(5) 0.6860(3) 0.1678(3) 0.016(3) Uani 1 1 d .
O70 O 0.7693(5) 0.9319(3) 0.1366(3) 0.018(3) Uani 1 1 d U
O71 O 0.8472(6) 0.9711(3) 0.0794(3) 0.019(3) Uani 1 1 d .
O72 O 0.9730(6) 0.9731(3) 0.0842(3) 0.025(3) Uani 1 1 d U
O73 O 1.0449(6) 0.9317(4) 0.1432(3) 0.024(3) Uani 1 1 d .
O74 O 0.9820(6) 0.8967(3) 0.1909(3) 0.023(3) Uani 1 1 d .
O75 O 0.8348(6) 0.8958(3) 0.1879(3) 0.020(3) Uani 1 1 d .
O76 O 0.6579(6) 0.8890(3) 0.1021(3) 0.022(3) Uani 1 1 d .
O77 O 0.6235(5) 0.8259(4) 0.0449(3) 0.036(4) Uani 1 1 d DU
O78 O 0.5564(6) 0.8865(3) 0.0008(3) 0.022(3) Uani 1 1 d .
O79 O 0.5907(6) 0.9469(3) 0.0598(3) 0.024(3) Uani 1 1 d .
O80 O 0.5169(5) 0.8147(3) -0.0022(3) 0.018(3) Uani 1 1 d .
O81 O 0.6172(6) 0.7614(4) 0.0038(3) 0.025(3) Uani 1 1 d .
O82 O 0.5931(5) 0.7624(3) 0.0751(3) 0.013(3) Uani 1 1 d .
O83 O 0.4957(5) 0.7505(3) 0.0293(3) 0.020(3) Uani 1 1 d .
O84 O 0.4012(5) 0.8363(4) -0.0278(3) 0.019(3) Uani 1 1 d .
O85 O 0.4372(6) 0.9084(4) -0.0183(3) 0.027(3) Uani 1 1 d .
O86 O 0.3879(6) 0.7877(4) 0.0250(3) 0.023(3) Uani 1 1 d .
O87 O 0.3241(6) 0.8848(4) 0.0057(3) 0.032(3) Uani 1 1 d .
O88 O 0.4623(5) 0.9409(3) 0.0461(3) 0.021(3) Uani 1 1 d .
O89 O 0.5658(6) 0.9329(4) 0.1276(3) 0.024(3) Uani 1 1 d .
O90 O 0.5932(6) 0.8287(3) 0.1259(3) 0.019(3) Uani 1 1 d .
O91 O 0.4815(6) 0.7405(3) 0.0985(3) 0.020(3) Uani 1 1 d .
O92 O 0.6381(6) 0.8845(4) 0.1721(3) 0.026(3) Uani 1 1 d .
O93 O 0.3873(6) 0.7142(4) 0.0522(3) 0.030(3) Uani 1 1 d .
O94 O 0.2772(6) 0.8133(4) -0.0135(3) 0.036(4) Uani 1 1 d .
O95 O 0.3505(7) 0.9611(4) 0.0055(3) 0.037(4) Uani 1 1 d U
O96 O 0.5132(7) 0.9943(4) 0.0923(4) 0.037(4) Uani 1 1 d .
O97 O 0.5100(6) 0.8738(3) 0.1560(3) 0.020(3) Uani 1 1 d .
O98 O 0.4792(6) 0.8018(4) 0.1479(3) 0.031(3) Uani 1 1 d .
O99 O 0.3726(6) 0.7813(4) 0.0907(3) 0.027(3) Uani 1 1 d .
O100 O 0.3123(5) 0.8346(4) 0.0554(3) 0.027(3) Uani 1 1 d .
O101 O 0.3517(6) 0.9168(4) 0.0658(3) 0.030(3) Uani 1 1 d .
O102 O 0.4400(6) 0.9337(4) 0.1122(3) 0.023(3) Uani 1 1 d .
O103 O 0.3548(5) 0.8202(4) 0.1514(3) 0.024(3) Uani 1 1 d .
O104 O 0.2960(6) 0.8730(4) 0.1126(3) 0.033(3) Uani 1 1 d U
O105 O 0.3854(6) 0.8911(4) 0.1608(3) 0.030(3) Uani 1 1 d .
O106 O 0.4371(6) 0.8383(4) 0.2075(3) 0.027(3) Uani 1 1 d .
O107 O 0.2462(7) 0.8001(4) 0.1093(3) 0.035(3) Uiso 1 1 d .
O108 O 0.3143(7) 0.9496(4) 0.1296(4) 0.039(4) Uani 1 1 d .
O109 O 0.4128(6) 0.8568(3) 0.1054(3) 0.019(3) Uani 1 1 d .
O110 O 0.4336(5) 0.8639(3) 0.0322(3) 0.018(3) Uani 1 1 d U
O111 O 0.4965(5) 0.8077(3) 0.0713(3) 0.015(3) Uani 1 1 d .
O112 O 0.5344(5) 0.8843(3) 0.0825(3) 0.017(3) Uani 1 1 d U
O113 O 0.5081(7) 0.8604(4) -0.0625(3) 0.034(4) Uani 1 1 d .
O114 O 1.0149(6) 0.7335(4) 0.1194(3) 0.030(3) Uani 1 1 d .
O115 O 0.9258(6) 0.7324(4) 0.0655(3) 0.025(3) Uani 1 1 d .
O116 O 0.5905(6) 0.6890(4) 0.0361(3) 0.025(3) Uani 1 1 d U
O117 O 0.4950(6) 0.6560(4) 0.0733(3) 0.034(3) Uani 1 1 d D
O118 O 0.6966(6) 0.8689(4) -0.0145(3) 0.023(3) Uani 1 1 d .
O119 O 0.6588(7) 0.9440(4) -0.0039(3) 0.030(3) Uani 1 1 d .
O120 O 0.7189(8) 0.8215(5) 0.2922(4) 0.057(5) Uani 1 1 d .
O121 O 0.5259(11) 0.5459(6) 0.0536(5) 0.091(7) Uiso 1 1 d .
O122 O 1.0314(6) 0.8171(4) 0.0171(3) 0.026(3) Uani 1 1 d .
C1 C 0.1222(13) 0.7551(11) 0.0607(7) 0.086(11) Uani 1 1 d .
H1A H 0.1131 0.7748 0.0772 0.103 Uiso 1 1 calc R
H1B H 0.1384 0.7336 0.0739 0.103 Uiso 1 1 calc R
C2 C 0.1755(11) 0.7690(8) 0.0364(7) 0.058(8) Uani 1 1 d .
H2A H 0.2167 0.7676 0.0489 0.069 Uiso 1 1 calc R
H2B H 0.1770 0.7526 0.0162 0.069 Uiso 1 1 calc R
C3 C 0.4118(12) 0.7334(7) 0.1824(5) 0.051(7) Uani 1 1 d .
H3A H 0.3979 0.7593 0.1835 0.061 Uiso 1 1 calc R
H3B H 0.4540 0.7332 0.1726 0.061 Uiso 1 1 calc R
C4 C 0.3678(16) 0.7131(10) 0.1588(7) 0.080(10) Uani 1 1 d .
H4A H 0.3627 0.7270 0.1371 0.097 Uiso 1 1 calc R
H4B H 0.3261 0.7117 0.1692 0.097 Uiso 1 1 calc R
C5 C 0.8346(17) 0.8838(15) 0.3038(9) 0.15(2) Uani 1 1 d D
H5A H 0.8656 0.8965 0.3192 0.177 Uiso 1 1 calc R
H5B H 0.8433 0.8571 0.3043 0.177 Uiso 1 1 calc R
C6 C 0.8372(14) 0.8983(11) 0.2684(8) 0.109(14) Uani 1 1 d D
H6A H 0.8209 0.9237 0.2680 0.131 Uiso 1 1 calc R
H6B H 0.8093 0.8833 0.2532 0.131 Uiso 1 1 calc R
N1 N 0.0580(9) 0.7436(6) 0.0410(5) 0.048 Uiso 1 1 d .
H1C H 0.0411 0.7635 0.0301 0.072 Uiso 1 1 calc R
H1D H 0.0305 0.7349 0.0563 0.072 Uiso 1 1 calc R
H1E H 0.0658 0.7258 0.0254 0.072 Uiso 1 1 calc R
N2 N 0.1643(11) 0.8082(7) 0.0242(8) 0.095(10) Uani 1 1 d .
H2C H 0.1264 0.8161 0.0313 0.142 Uiso 1 1 calc R
H2D H 0.1647 0.8089 0.0010 0.142 Uiso 1 1 calc R
H2E H 0.1951 0.8229 0.0332 0.142 Uiso 1 1 calc R
N3 N 0.3899(12) 0.6741(9) 0.1508(5) 0.092(10) Uani 1 1 d .
H3C H 0.4324 0.6739 0.1495 0.138 Uiso 1 1 calc R
H3D H 0.3720 0.6667 0.1305 0.138 Uiso 1 1 calc R
H3E H 0.3782 0.6586 0.1676 0.138 Uiso 1 1 calc R
N4 N 0.4177(7) 0.7185(5) 0.2186(4) 0.033(4) Uani 1 1 d .
H4C H 0.3788 0.7162 0.2272 0.050 Uiso 1 1 calc R
H4D H 0.4411 0.7341 0.2319 0.050 Uiso 1 1 calc R
H4E H 0.4366 0.6961 0.2184 0.050 Uiso 1 1 calc R
N5 N 0.7638(7) 0.8922(7) 0.3149(4) 0.101(11) Uani 1 1 d .
H5C H 0.7528 0.9154 0.3085 0.151 Uiso 1 1 calc R
H5D H 0.7617 0.8900 0.3380 0.151 Uiso 1 1 calc R
H5E H 0.7370 0.8759 0.3046 0.151 Uiso 1 1 calc R
N6 N 0.9023(6) 0.8982(4) 0.2545(3) 0.023(4) Uani 1 1 d RU
H6C H 0.9247 0.8787 0.2628 0.034 Uiso 1 1 d R
H6D H 0.9222 0.9195 0.2605 0.034 Uiso 1 1 d R
H6E H 0.8989 0.8967 0.2313 0.034 Uiso 1 1 d R
O1W O 0.7575(8) 0.5334(4) 0.2566(4) 0.044(4) Uani 1 1 d .
O2W O 0.5000 0.7732(6) 0.2500 0.048(6) Uani 1 2 d S
O3W O 0.5366(8) 0.9712(5) 0.9789(4) 0.064(5) Uani 1 1 d .
O4W O 0.9220(10) 0.7652(6) 0.2473(5) 0.089 Uiso 1 1 d .
O5W O 0.6823(13) 1.0053(6) 0.0582(6) 0.112(9) Uani 1 1 d .
O6W O 0.2130(10) 0.8962(6) 0.0519(5) 0.088(6) Uiso 1 1 d .
O7W O 0.0989(13) 0.7369(8) 0.1830(6) 0.117(8) Uiso 1 1 d .
O8W O 0.4706(9) 0.6040(6) 0.1241(5) 0.071 Uiso 1 1 d .
O9W O 0.3081(10) 0.6638(6) 0.0907(5) 0.087 Uiso 1 1 d .
O10W O 0.5921(7) 0.5017(4) 0.1145(3) 0.037(4) Uani 1 1 d .
O11W O 0.1417(15) 0.7955(9) 0.1508(8) 0.147(11) Uiso 1 1 d .
O12W O 0.5956(11) 0.0553(6) 0.0771(5) 0.090 Uiso 1 1 d .
O13W O 0.6986(11) 0.9951(7) 0.0992(5) 0.092 Uiso 1 1 d .
O14W O 0.1370(11) 0.8827(7) 0.9929(6) 0.097 Uiso 1 1 d .
O15W O 0.6118(12) 0.5192(7) 0.2619(6) 0.109(8) Uiso 1 1 d .
O16W O 0.4890(10) 0.9476(6) 0.1909(5) 0.077 Uiso 1 1 d .
O17W O 0.4754(17) 0.5737(11) 0.2495(11) 0.080 Uiso 0.50 1 d P
O18W O 0.7183(11) 0.5583(6) 0.3349(5) 0.089 Uiso 1 1 d .
O19W O 0.6622(11) 0.9141(6) 0.2722(5) 0.090 Uiso 1 1 d .
O20W O 0.5365(8) 0.8971(6) 0.2368(5) 0.099 Uiso 1 1 d D

loop_
_atom_site_aniso_label
_atom_site_aniso_U_11
_atom_site_aniso_U_22
_atom_site_aniso_U_33
_atom_site_aniso_U_23
_atom_site_aniso_U_13
_atom_site_aniso_U_12
W1 0.0148(4) 0.0152(4) 0.0155(4) -0.0010(3) -0.0001(3) -0.0028(3)
W2 0.0155(4) 0.0190(4) 0.0227(4) 0.0005(3) 0.0063(3) -0.0024(3)
W3 0.0193(4) 0.0188(5) 0.0246(4) 0.0034(3) 0.0017(3) -0.0071(4)
W4 0.0133(4) 0.0251(5) 0.0296(4) 0.0039(3) -0.0010(3) -0.0053(4)
W5 0.0160(4) 0.0164(4) 0.0188(4) -0.0003(3) -0.0029(3) -0.0026(3)
W6 0.0146(4) 0.0134(4) 0.0147(3) -0.0008(3) 0.0009(3) -0.0020(3)
W7 0.0184(4) 0.0153(4) 0.0187(4) 0.0022(3) -0.0014(3) -0.0038(3)
W8 0.0239(4) 0.0138(4) 0.0202(4) -0.0032(3) -0.0020(3) -0.0007(4)
W9 0.0280(4) 0.0135(4) 0.0232(4) 0.0008(3) -0.0037(3) -0.0055(4)
W10 0.0242(4) 0.0161(4) 0.0233(4) -0.0007(3) -0.0070(3) -0.0070(4)
W11 0.0152(4) 0.0139(4) 0.0150(4) -0.0016(3) 0.0014(3) -0.0024(3)
W12 0.0203(4) 0.0217(5) 0.0163(4) -0.0007(3) -0.0013(3) -0.0010(4)
W13 0.0267(4) 0.0202(5) 0.0183(4) 0.0033(3) 0.0028(3) -0.0007(4)
W14 0.0254(4) 0.0248(5) 0.0215(4) 0.0035(3) -0.0013(3) 0.0048(4)
W15 0.0174(4) 0.0164(4) 0.0218(4) 0.0007(3) 0.0009(3) 0.0016(3)
W16 0.0161(4) 0.0128(4) 0.0151(4) -0.0004(3) 0.0016(3) -0.0025(3)
W17 0.0186(4) 0.0169(4) 0.0186(4) 0.0010(3) 0.0030(3) -0.0047(3)
W18 0.0319(5) 0.0138(4) 0.0239(4) 0.0011(3) 0.0050(3) -0.0060(4)
W19 0.0285(4) 0.0139(4) 0.0260(4) 0.0012(3) 0.0017(3) 0.0029(4)
W20 0.0239(4) 0.0128(4) 0.0199(4) -0.0027(3) 0.0017(3) -0.0031(4)
W21 0.0144(4) 0.0151(4) 0.0156(4) -0.0004(3) 0.0023(3) -0.0016(3)
W22 0.0148(4) 0.0245(5) 0.0172(4) 0.0020(3) -0.0002(3) -0.0009(4)
W23 0.0127(4) 0.0380(5) 0.0211(4) 0.0000(3) -0.0006(3) -0.0028(4)
W24 0.0191(4) 0.0310(5) 0.0258(4) 0.0041(3) 0.0000(3) 0.0071(4)
W25 0.0219(4) 0.0160(4) 0.0275(4) 0.0006(3) 0.0011(3) 0.0031(4)
W26 0.0160(4) 0.0156(4) 0.0164(4) -0.0013(3) 0.0006(3) -0.0003(3)
W27 0.0158(4) 0.0237(5) 0.0197(4) -0.0020(3) 0.0016(3) -0.0066(4)
W28 0.0150(4) 0.0366(5) 0.0231(4) -0.0020(3) 0.0048(3) -0.0028(4)
W29 0.0200(4) 0.0298(5) 0.0267(4) -0.0019(3) 0.0054(3) 0.0074(4)
W30 0.0181(4) 0.0238(5) 0.0197(4) -0.0015(3) 0.0054(3) -0.0006(4)
Ge1 0.0117(9) 0.0125(10) 0.0139(9) -0.0007(7) -0.0019(7) -0.0056(8)
Ge2 0.0146(9) 0.0098(10) 0.0163(9) 0.0010(7) 0.0026(7) -0.0026(8)
Ge3 0.0097(9) 0.0177(11) 0.0166(9) -0.0012(7) 0.0005(7) 0.0009(8)
Sm1 0.0133(5) 0.0195(6) 0.0174(5) -0.0010(4) 0.0020(4) -0.0019(4)
Sm2 0.0195(5) 0.0140(5) 0.0181(5) -0.0022(4) 0.0033(4) -0.0034(4)
Sm3 0.0178(5) 0.0167(5) 0.0180(5) 0.0007(4) -0.0024(4) -0.0016(4)
Fe1 0.0134(13) 0.0164(15) 0.0182(13) -0.0004(10) -0.0002(10) -0.0017(12)
Fe2 0.0161(13) 0.0165(15) 0.0178(13) -0.0006(10) 0.0039(10) -0.0042(12)
Fe3 0.0176(13) 0.0151(15) 0.0164(13) -0.0018(10) 0.0026(10) 0.0006(12)
K1 0.030(2) 0.026(3) 0.033(2) -0.0040(19) 0.0031(19) -0.002(2)
K2 0.025(3) 0.023(4) 0.044(4) 0.005(3) -0.008(3) -0.006(3)
K3 0.049(3) 0.047(3) 0.035(3) -0.003(2) 0.000(2) -0.013(3)
K4 0.040(3) 0.022(3) 0.029(2) 0.0008(18) 0.001(2) -0.010(2)
K5 0.045(3) 0.048(3) 0.040(3) 0.004(2) 0.007(2) -0.001(3)
O1 0.015(6) 0.013(7) 0.024(6) -0.011(5) -0.004(5) 0.004(6)
O3 0.019(7) 0.021(8) 0.025(7) 0.011(5) 0.009(5) 0.006(6)
O4 0.017(7) 0.021(8) 0.033(7) -0.002(6) 0.000(5) 0.000(6)
O5 0.011(6) 0.018(7) 0.033(7) -0.008(5) 0.004(5) 0.002(6)
O6 0.014(7) 0.028(8) 0.041(8) 0.003(6) 0.011(6) -0.002(6)
O7 0.031(7) 0.025(8) 0.014(6) -0.004(5) -0.009(5) -0.012(7)
O8 0.024(6) 0.015(6) 0.010(5) 0.004(4) -0.009(4) -0.008(5)
O9 0.007(6) 0.009(7) 0.040(7) 0.000(5) -0.002(5) 0.000(5)
O10 0.017(7) 0.018(8) 0.031(7) 0.005(5) -0.006(5) -0.010(6)
O11 0.011(6) 0.013(7) 0.029(7) -0.004(5) 0.006(5) -0.005(6)
O12 0.025(6) 0.012(6) 0.013(5) -0.005(4) -0.010(4) -0.003(5)
O13 0.031(7) 0.014(7) 0.022(7) 0.005(5) 0.011(6) 0.009(6)
O14 0.006(6) 0.021(7) 0.019(6) 0.002(5) -0.004(5) -0.003(5)
O15 0.029(7) 0.025(8) 0.021(7) -0.002(5) 0.002(6) -0.010(7)
O16 0.028(7) 0.033(9) 0.021(7) 0.017(6) -0.002(6) 0.008(7)
O17 0.015(7) 0.029(9) 0.045(8) 0.000(6) 0.001(6) -0.009(7)
O18 0.018(7) 0.019(8) 0.036(7) 0.003(6) -0.008(6) 0.002(6)
O19 0.013(6) 0.047(9) 0.018(6) 0.003(6) 0.001(5) -0.004(7)
O20 0.024(7) 0.031(9) 0.026(7) 0.005(6) -0.007(6) -0.008(7)
O21 0.033(8) 0.018(8) 0.022(7) -0.005(5) -0.009(6) -0.005(6)
O22 0.034(8) 0.007(7) 0.030(7) 0.003(5) 0.006(6) 0.005(6)
O23 0.016(7) 0.030(8) 0.028(7) 0.012(6) -0.008(5) -0.004(6)
O24 0.046(9) 0.016(8) 0.044(8) -0.009(6) -0.002(7) -0.008(7)
O25 0.036(8) 0.034(9) 0.036(8) 0.009(6) -0.011(6) -0.022(8)
O26 0.051(9) 0.020(8) 0.025(7) -0.004(6) 0.015(6) 0.000(7)
O27 0.021(6) 0.012(6) 0.019(5) 0.007(4) -0.004(5) 0.003(5)
O30 0.009(5) 0.008(6) 0.021(5) 0.005(4) -0.001(4) 0.003(5)
O32 0.024(7) 0.033(9) 0.024(7) 0.006(6) -0.005(5) -0.007(7)
O33 0.020(7) 0.023(8) 0.018(6) 0.001(5) 0.003(5) 0.001(6)
O34 0.023(7) 0.017(7) 0.023(7) 0.002(5) 0.006(5) -0.003(6)
O35 0.020(7) 0.019(8) 0.024(7) -0.009(5) 0.005(5) -0.003(6)
O36 0.022(7) 0.009(7) 0.017(6) 0.000(5) 0.000(5) -0.007(6)
O37 0.009(6) 0.027(8) 0.010(6) 0.006(5) -0.002(4) 0.010(6)
O38 0.013(6) 0.033(8) 0.015(6) 0.004(5) -0.002(5) -0.001(6)
O39 0.040(8) 0.020(8) 0.008(6) -0.004(5) -0.001(5) -0.016(7)
O40 0.017(6) 0.031(8) 0.017(6) -0.003(5) 0.003(5) -0.014(6)
O41 0.025(7) 0.032(9) 0.018(6) -0.005(6) -0.007(5) 0.003(7)
O42 0.040(8) 0.009(7) 0.036(7) -0.008(6) -0.010(6) -0.003(7)
O43 0.028(6) 0.014(6) 0.032(6) 0.014(5) 0.004(5) -0.005(5)
O44 0.031(8) 0.011(7) 0.028(7) 0.002(5) -0.002(6) -0.001(6)
O45 0.018(6) 0.005(6) 0.025(6) 0.003(5) 0.010(5) -0.001(5)
O46 0.013(6) 0.017(7) 0.027(7) 0.011(5) -0.005(5) 0.005(6)
O47 0.023(7) 0.022(8) 0.030(7) -0.005(6) -0.002(6) 0.001(6)
O48 0.025(7) 0.020(8) 0.032(7) -0.008(6) -0.003(6) -0.005(6)
O49 0.022(7) 0.022(8) 0.023(7) 0.007(5) 0.003(5) 0.001(6)
O50 0.021(7) 0.039(9) 0.032(7) 0.005(6) 0.004(6) 0.010(7)
O51 0.057(10) 0.016(8) 0.047(9) -0.004(6) 0.008(8) -0.002(8)
O52 0.038(8) 0.017(8) 0.044(8) -0.008(6) 0.005(7) -0.009(7)
O53 0.034(8) 0.025(8) 0.015(6) 0.003(5) -0.004(5) -0.018(7)
O54 0.031(8) 0.011(7) 0.026(7) 0.004(5) -0.001(6) 0.006(6)
O55 0.043(9) 0.013(7) 0.022(7) 0.005(5) 0.004(6) 0.000(7)
O56 0.020(7) 0.010(7) 0.024(7) -0.001(5) 0.000(5) -0.001(6)
O57 0.018(6) 0.012(7) 0.025(7) -0.003(5) -0.008(5) 0.003(6)
O58 0.019(6) 0.019(7) 0.017(6) -0.004(5) -0.005(5) 0.000(6)
O59 0.034(8) 0.018(8) 0.025(7) 0.013(5) -0.003(6) 0.007(7)
O60 0.038(8) 0.026(8) 0.022(7) 0.002(6) 0.012(6) -0.005(7)
O61 0.014(7) 0.023(8) 0.041(8) -0.002(6) -0.013(6) 0.006(6)
O62 0.028(7) 0.029(8) 0.025(7) 0.004(6) -0.004(6) -0.002(7)
O63 0.046(9) 0.032(9) 0.029(8) 0.005(6) 0.006(7) -0.004(8)
O64 0.028(8) 0.022(8) 0.050(9) -0.004(6) -0.002(7) 0.005(7)
O65 0.031(8) 0.034(9) 0.024(7) -0.004(6) -0.010(6) 0.008(7)
O66 0.025(7) 0.015(7) 0.021(6) -0.004(5) -0.001(5) -0.003(6)
O67 0.019(5) 0.009(6) 0.012(5) 0.001(4) -0.003(4) -0.010(5)
O68 0.020(7) 0.010(7) 0.020(6) -0.001(5) 0.014(5) -0.002(6)
O69 0.006(6) 0.007(7) 0.035(7) -0.003(5) 0.009(5) 0.000(5)
O70 0.018(6) 0.011(6) 0.025(5) -0.010(5) -0.003(5) 0.000(5)
O71 0.024(7) 0.015(7) 0.016(6) -0.001(5) -0.005(5) -0.005(6)
O72 0.035(6) 0.013(6) 0.026(6) 0.003(5) 0.002(5) -0.011(5)
O73 0.020(7) 0.030(8) 0.022(7) 0.004(6) -0.003(5) -0.003(6)
O74 0.023(7) 0.013(7) 0.034(7) -0.002(5) 0.009(6) -0.006(6)
O75 0.018(7) 0.010(7) 0.031(7) 0.006(5) -0.004(5) -0.005(6)
O76 0.027(7) 0.012(7) 0.026(7) -0.003(5) 0.001(5) 0.004(6)
O77 0.039(7) 0.030(7) 0.041(6) -0.018(5) 0.020(6) -0.021(6)
O78 0.023(7) 0.014(7) 0.027(7) 0.000(5) -0.012(5) -0.003(6)
O79 0.023(7) 0.019(8) 0.029(7) 0.008(5) -0.001(6) 0.004(6)
O80 0.007(6) 0.022(8) 0.024(6) -0.002(5) -0.006(5) 0.001(6)
O81 0.030(7) 0.023(8) 0.022(7) 0.005(5) 0.016(6) 0.008(7)
O82 0.012(6) 0.009(7) 0.018(6) 0.005(5) -0.002(5) -0.005(5)
O83 0.013(6) 0.017(7) 0.030(7) -0.002(5) -0.006(5) -0.004(6)
O84 0.005(6) 0.035(8) 0.018(6) 0.009(5) 0.001(5) -0.003(6)
O85 0.015(7) 0.028(8) 0.037(8) 0.005(6) 0.007(6) 0.001(6)
O86 0.020(7) 0.029(8) 0.020(6) -0.007(5) -0.008(5) -0.006(6)
O87 0.012(7) 0.038(9) 0.046(8) 0.005(7) 0.003(6) -0.002(7)
O88 0.015(6) 0.012(7) 0.036(7) 0.008(5) 0.003(5) -0.003(6)
O89 0.028(7) 0.026(8) 0.018(6) -0.001(5) 0.005(5) 0.008(7)
O90 0.025(7) 0.016(7) 0.016(6) -0.002(5) -0.003(5) 0.000(6)
O91 0.032(7) 0.008(7) 0.020(6) 0.001(5) 0.001(5) -0.008(6)
O92 0.033(8) 0.020(8) 0.026(7) -0.003(5) -0.011(6) -0.002(7)
O93 0.034(8) 0.042(9) 0.015(6) 0.013(6) 0.003(6) -0.017(7)
O94 0.032(8) 0.054(11) 0.022(7) -0.002(6) -0.010(6) 0.000(8)
O95 0.033(7) 0.039(7) 0.039(6) 0.009(6) -0.007(5) 0.017(6)
O96 0.047(9) 0.015(8) 0.048(9) -0.001(6) 0.004(7) -0.001(7)
O97 0.026(7) 0.022(8) 0.013(6) 0.001(5) -0.002(5) 0.007(6)
O98 0.034(8) 0.019(8) 0.040(8) 0.003(6) 0.008(6) -0.002(7)
O99 0.022(7) 0.040(9) 0.019(7) -0.005(6) 0.000(5) -0.001(7)
O100 0.009(6) 0.054(10) 0.019(6) -0.002(6) -0.001(5) 0.007(7)
O101 0.038(8) 0.036(9) 0.017(7) 0.005(6) 0.003(6) -0.004(7)
O102 0.022(7) 0.027(8) 0.020(6) 0.002(5) 0.012(5) 0.006(6)
O103 0.007(6) 0.043(9) 0.024(7) -0.001(6) 0.001(5) 0.003(6)
O104 0.012(6) 0.039(7) 0.046(7) -0.005(6) 0.007(5) -0.001(6)
O105 0.027(7) 0.034(9) 0.029(7) -0.012(6) 0.007(6) 0.002(7)
O106 0.032(8) 0.040(9) 0.009(6) -0.003(5) 0.005(5) -0.002(7)
O108 0.035(9) 0.034(9) 0.047(9) 0.002(7) 0.015(7) 0.006(8)
O109 0.025(7) 0.020(7) 0.011(6) 0.002(5) 0.004(5) 0.004(6)
O110 0.019(6) 0.023(6) 0.010(5) 0.006(4) -0.006(4) 0.005(5)
O111 0.012(6) 0.016(7) 0.016(6) 0.001(5) -0.003(5) 0.003(6)
O112 0.017(5) 0.007(6) 0.028(6) -0.001(4) 0.013(5) -0.002(5)
O113 0.040(9) 0.046(10) 0.015(7) 0.004(6) -0.003(6) 0.005(8)
O114 0.020(7) 0.043(9) 0.029(7) -0.004(6) 0.007(6) 0.000(7)
O115 0.020(7) 0.031(8) 0.024(7) -0.005(6) 0.009(5) -0.015(6)
O116 0.031(6) 0.024(6) 0.020(6) 0.003(5) 0.016(5) 0.007(5)
O117 0.025(7) 0.031(9) 0.045(8) -0.015(7) -0.003(6) -0.017(7)
O118 0.019(7) 0.026(8) 0.022(7) 0.007(5) -0.007(5) -0.008(6)
O119 0.039(8) 0.021(8) 0.031(7) 0.007(6) 0.002(6) -0.007(7)
O120 0.039(10) 0.075(14) 0.057(10) 0.009(9) 0.009(8) 0.003(10)
O122 0.032(8) 0.032(8) 0.014(6) -0.005(5) 0.002(5) -0.001(7)
C1 0.054(18) 0.16(4) 0.047(16) 0.004(18) -0.002(14) -0.01(2)
C2 0.023(12) 0.07(2) 0.075(18) -0.036(16) -0.003(12) -0.010(14)
C3 0.060(17) 0.059(18) 0.033(13) 0.030(12) 0.011(12) -0.019(15)
C4 0.09(2) 0.10(3) 0.046(17) 0.045(18) -0.003(16) 0.01(2)
C5 0.07(3) 0.26(6) 0.11(3) -0.01(3) 0.04(2) -0.03(3)
C6 0.06(2) 0.18(4) 0.10(3) -0.05(3) 0.04(2) 0.00(2)
N2 0.046(15) 0.07(2) 0.17(3) -0.047(19) 0.040(17) -0.020(15)
N3 0.076(18) 0.18(3) 0.017(11) -0.005(14) 0.000(11) -0.02(2)
N4 0.016(8) 0.033(11) 0.052(11) 0.006(8) 0.009(8) 0.009(8)
N5 0.049(15) 0.21(4) 0.041(13) -0.004(16) 0.025(11) -0.019(19)
N6 0.031(7) 0.017(7) 0.020(6) 0.009(5) -0.003(6) 0.005(6)
O1W 0.060(11) 0.019(9) 0.055(9) 0.010(7) 0.009(8) 0.006(8)
O2W 0.072(17) 0.028(13) 0.043(13) 0.000 0.010(12) 0.000
O3W 0.058(12) 0.058(13) 0.077(12) 0.022(10) -0.002(9) -0.013(10)
O5W 0.14(2) 0.074(17) 0.115(17) 0.051(14) -0.054(16) -0.052(16)
O10W 0.058(10) 0.020(8) 0.033(8) -0.010(6) -0.009(7) -0.016(8)

loop_
_atom_type_symbol
_atom_type_description
_atom_type_scat_dispersion_real
_atom_type_scat_dispersion_imag
_atom_type_scat_source
O O 0.0106 0.0060 'International Tables Vol C Tables 4.2.6.8 and 6.1.1.4'
W W -0.8490 6.8722 'International Tables Vol C Tables 4.2.6.8 and 6.1.1.4'
Ge Ge 0.1547 1.8001 'International Tables Vol C Tables 4.2.6.8 and 6.1.1.4'
Sm Sm -0.1638 3.4418 'International Tables Vol C Tables 4.2.6.8 and 6.1.1.4'
Fe Fe 0.3463 0.8444 'International Tables Vol C Tables 4.2.6.8 and 6.1.1.4'
K K 0.2009 0.2494 'International Tables Vol C Tables 4.2.6.8 and 6.1.1.4'
C C 0.0033 0.0016 'International Tables Vol C Tables 4.2.6.8 and 6.1.1.4'
N N 0.0061 0.0033 'International Tables Vol C Tables 4.2.6.8 and 6.1.1.4'
H H 0.0000 0.0000 'International Tables Vol C Tables 4.2.6.8 and 6.1.1.4'

loop_
_geom_angle_atom_site_label_1
_geom_angle_atom_site_label_2
_geom_angle_atom_site_label_3
_geom_angle
_geom_angle_site_symmetry_1
_geom_angle_site_symmetry_3
O41 W1 O2 105.6(6) . .
O41 W1 O9 102.5(5) . .
O2 W1 O9 95.7(5) . .
O41 W1 O5 96.9(5) . .
O2 W1 O5 90.3(5) . .
O9 W1 O5 157.3(5) . .
O41 W1 O8 92.5(5) . .
O2 W1 O8 160.8(5) . .
O9 W1 O8 86.3(5) . .
O5 W1 O8 81.1(5) . .
O41 W1 O29 165.2(5) . .
O2 W1 O29 89.1(5) . .
O9 W1 O29 75.3(5) . .
O5 W1 O29 83.0(4) . .
O8 W1 O29 72.9(4) . .
O41 W1 K1 95.4(4) . .
O2 W1 K1 55.1(4) . .
O9 W1 K1 44.4(4) . .
O5 W1 K1 145.3(4) . .
O8 W1 K1 130.6(3) . .
O29 W1 K1 92.9(3) . .
O41 W1 K4 76.1(4) . 7_665
O2 W1 K4 131.8(4) . 7_665
O9 W1 K4 131.7(4) . 7_665
O5 W1 K4 42.9(4) . 7_665
O8 W1 K4 46.1(3) . 7_665
O29 W1 K4 94.4(3) . 7_665
K1 W1 K4 170.05(10) . 7_665
O41 W1 K2 28.7(4) . .
O2 W1 K2 81.3(4) . .
O9 W1 K2 90.1(4) . .
O5 W1 K2 112.4(3) . .
O8 W1 K2 117.8(3) . .
O29 W1 K2 161.7(3) . .
K1 W1 K2 68.84(6) . .
K4 W1 K2 103.69(6) 7_665 .
O122 W2 O3 103.9(6) . .
O122 W2 O5 102.5(5) . .
O3 W2 O5 95.2(5) . .
O122 W2 O6 99.3(6) . .
O3 W2 O6 91.2(5) . .
O5 W2 O6 155.0(5) . .
O122 W2 O7 91.5(5) . .
O3 W2 O7 164.0(5) . .
O5 W2 O7 85.7(5) . .
O6 W2 O7 81.8(5) . .
O122 W2 O28 162.4(5) . .
O3 W2 O28 91.6(5) . .
O5 W2 O28 83.9(4) . .
O6 W2 O28 71.8(5) . .
O7 W2 O28 72.6(4) . .
O122 W2 K4 78.3(4) . 7_665
O3 W2 K4 138.9(4) . 7_665
O5 W2 K4 45.9(4) . 7_665
O6 W2 K4 129.4(4) . 7_665
O7 W2 K4 48.2(3) . 7_665
O28 W2 K4 95.5(3) . 7_665
O16 W3 O15 104.3(6) . .
O16 W3 O7 102.2(6) . .
O15 W3 O7 94.4(5) . .
O16 W3 O10 98.3(5) . .
O15 W3 O10 156.1(5) . .
O7 W3 O10 88.2(5) . .
O16 W3 O72 99.3(6) . .
O15 W3 O72 84.5(5) . .
O7 W3 O72 158.1(5) . .
O10 W3 O72 84.4(5) . .
O16 W3 O28 168.3(5) . .
O15 W3 O28 87.1(5) . .
O7 W3 O28 73.6(4) . .
O10 W3 O28 70.9(4) . .
O72 W3 O28 84.4(4) . .
O16 W3 K4 90.0(4) . 7_665
O15 W3 K4 52.2(4) . 7_665
O7 W3 K4 48.2(4) . 7_665
O10 W3 K4 136.3(4) . 7_665
O72 W3 K4 136.7(4) . 7_665
O28 W3 K4 94.9(3) . 7_665
O17 W4 O11 102.8(6) . .
O17 W4 O10 98.2(6) . .
O11 W4 O10 158.6(5) . .
O17 W4 O6 98.0(6) . .
O11 W4 O6 93.0(5) . .
O10 W4 O6 88.0(5) . .
O17 W4 O73 101.0(6) . .
O11 W4 O73 86.1(5) . .
O10 W4 O73 85.9(5) . .
O6 W4 O73 160.7(5) . .
O17 W4 O28 169.3(5) . .
O11 W4 O28 84.7(4) . .
O10 W4 O28 75.1(4) . .
O6 W4 O28 73.7(5) . .
O73 W4 O28 87.0(5) . .
O18 W5 O4 101.4(6) . .
O18 W5 O12 98.7(5) . .
O4 W5 O12 96.4(5) . .
O18 W5 O11 101.2(5) . .
O4 W5 O11 93.1(5) . .
O12 W5 O11 155.8(5) . .
O18 W5 O74 91.8(6) . .
O4 W5 O74 166.2(5) . .
O12 W5 O74 85.6(5) . .
O11 W5 O74 80.2(5) . .
O18 W5 O30 173.0(5) . .
O4 W5 O30 82.0(5) . .
O12 W5 O30 74.8(4) . .
O11 W5 O30 84.6(4) . .
O74 W5 O30 85.3(5) . .
O19 W6 O13 104.4(5) . .
O19 W6 O1 99.5(6) . .
O13 W6 O1 95.3(5) . .
O19 W6 O75 95.1(6) . .
O13 W6 O75 88.5(5) . .
O1 W6 O75 163.5(5) . .
O19 W6 O12 99.0(5) . .
O13 W6 O12 155.7(5) . .
O1 W6 O12 87.3(5) . .
O75 W6 O12 82.9(5) . .
O19 W6 O30 169.7(5) . .
O13 W6 O30 85.9(4) . .
O1 W6 O30 79.8(4) . .
O75 W6 O30 84.5(4) . .
O12 W6 O30 70.7(4) . .
O19 W6 K1 92.4(4) . .
O13 W6 K1 39.6(4) . .
O1 W6 K1 59.8(4) . .
O75 W6 K1 127.5(3) . .
O12 W6 K1 146.6(3) . .
O30 W6 K1 96.0(3) . .
O20 W7 O8 102.2(5) . .
O20 W7 O14 99.6(5) . .
O8 W7 O14 91.8(5) . .
O20 W7 O71 102.2(5) . .
O8 W7 O71 154.4(5) . .
O14 W7 O71 91.6(5) . .
O20 W7 O15 101.1(5) . .
O8 W7 O15 87.1(5) . .
O14 W7 O15 159.0(5) . .
O71 W7 O15 80.9(5) . .
O20 W7 O29 173.0(5) . .
O8 W7 O29 73.9(4) . .
O14 W7 O29 75.0(4) . .
O71 W7 O29 82.5(4) . .
O15 W7 O29 84.6(4) . .
O20 W7 K4 88.3(4) . 7_665
O8 W7 K4 44.6(3) . 7_665
O14 W7 K4 136.1(4) . 7_665
O71 W7 K4 129.1(4) . 7_665
O15 W7 K4 48.2(3) . 7_665
O29 W7 K4 92.8(3) . 7_665
O26 W8 O70 103.2(6) . .
O26 W8 O75 103.1(6) . .
O70 W8 O75 92.6(5) . .
O26 W8 O22 100.5(5) . .
O70 W8 O22 88.7(5) . .
O75 W8 O22 155.3(5) . .
O26 W8 O21 97.3(6) . .
O70 W8 O21 159.2(5) . .
O75 W8 O21 85.9(5) . .
O22 W8 O21 84.2(5) . .
O26 W8 O27 166.8(6) . .
O70 W8 O27 87.5(4) . .
O75 W8 O27 83.8(4) . .
O22 W8 O27 71.7(4) . .
O21 W8 O27 71.6(4) . .
O24 W9 O72 101.3(6) . .
O24 W9 O22 99.1(6) . .
O72 W9 O22 159.5(5) . .
O24 W9 O71 100.6(6) . .
O72 W9 O71 87.9(5) . .
O22 W9 O71 89.3(5) . .
O24 W9 O23 101.2(6) . .
O72 W9 O23 86.6(5) . .
O22 W9 O23 88.5(5) . .
O71 W9 O23 158.1(5) . .
O24 W9 O27 170.7(5) . .
O72 W9 O27 86.1(5) . .
O22 W9 O27 73.5(5) . .
O71 W9 O27 85.2(5) . .
O23 W9 O27 73.3(5) . .
O25 W10 O74 101.2(6) . .
O25 W10 O21 100.3(6) . .
O74 W10 O21 91.3(5) . .
O25 W10 O73 101.1(6) . .
O74 W10 O73 86.9(5) . .
O21 W10 O73 158.4(5) . .
O25 W10 O23 100.4(6) . .
O74 W10 O23 158.0(5) . .
O21 W10 O23 88.2(5) . .
O73 W10 O23 85.6(5) . .
O25 W10 O27 171.7(6) . .
O74 W10 O27 85.2(5) . .
O21 W10 O27 74.0(4) . .
O73 W10 O27 84.4(5) . .
O23 W10 O27 73.6(5) . .
O48 W11 O46 105.3(6) . .
O48 W11 O31' 98.9(6) . .
O46 W11 O31' 94.5(5) . .
O48 W11 O45 97.4(5) . .
O46 W11 O45 156.4(5) . .
O31' W11 O45 88.1(5) . .
O48 W11 O57 95.5(5) . .
O46 W11 O57 86.8(5) . .
O31' W11 O57 164.7(5) . .
O45 W11 O57 84.8(5) . .
O48 W11 O31 114(4) . .
O46 W11 O31 78(4) . .
O31' W11 O31 21(4) . .
O45 W11 O31 99(4) . .
O57 W11 O31 149(4) . .
O48 W11 O69 168.5(5) . .
O46 W11 O69 86.1(5) . .
O31' W11 O69 79.4(5) . .
O45 W11 O69 71.3(4) . .
O57 W11 O69 85.5(4) . .
O31 W11 O69 67(4) . .
O48 W11 K1 93.1(4) . .
O46 W11 K1 40.0(3) . .
O31' W11 K1 58.4(4) . .
O45 W11 K1 146.1(3) . .
O57 W11 K1 126.2(3) . .
O31 W11 K1 48(4) . .
O69 W11 K1 95.5(3) . .
O65 W12 O58 102.9(6) . .
O65 W12 O57 103.3(5) . .
O58 W12 O57 92.0(5) . .
O65 W12 O61 99.4(6) . .
O58 W12 O61 89.8(5) . .
O57 W12 O61 156.2(5) . .
O65 W12 O60 97.9(6) . .
O58 W12 O60 159.0(5) . .
O57 W12 O60 86.0(5) . .
O61 W12 O60 83.9(5) . .
O65 W12 O66 166.6(5) . .
O58 W12 O66 87.7(5) . .
O57 W12 O66 84.2(5) . .
O61 W12 O66 72.1(5) . .
O60 W12 O66 71.3(4) . .
O63 W13 O56 103.6(6) . .
O63 W13 O60 99.3(6) . .
O56 W13 O60 91.6(6) . .
O63 W13 O62 100.0(6) . .
O56 W13 O62 156.1(5) . .
O60 W13 O62 88.0(6) . .
O63 W13 O55 102.0(6) . .
O56 W13 O55 86.3(5) . .
O60 W13 O55 158.6(5) . .
O62 W13 O55 85.4(5) . .
O63 W13 O66 170.2(6) . .
O56 W13 O66 84.0(5) . .
O60 W13 O66 74.1(4) . .
O62 W13 O66 72.9(5) . .
O55 W13 O66 84.4(4) . .
O64 W14 O54 101.7(6) . .
O64 W14 O59 103.6(6) . .
O54 W14 O59 86.9(5) . .
O64 W14 O61 99.9(6) . .
O54 W14 O61 158.3(5) . .
O59 W14 O61 90.6(5) . .
O64 W14 O62 99.6(6) . .
O54 W14 O62 86.7(5) . .
O59 W14 O62 156.7(5) . .
O61 W14 O62 87.2(5) . .
O64 W14 O66 169.9(5) . .
O54 W14 O66 85.2(5) . .
O59 W14 O66 84.0(5) . .
O61 W14 O66 73.1(5) . .
O62 W14 O66 73.2(5) . .
O50 W15 O47 100.7(6) . .
O50 W15 O37 101.9(5) . .
O47 W15 O37 92.3(5) . .
O50 W15 O59 101.6(5) . .
O47 W15 O59 93.1(5) . .
O37 W15 O59 154.4(5) . .
O50 W15 O49 99.4(6) . .
O47 W15 O49 159.8(5) . .
O37 W15 O49 85.5(5) . .
O59 W15 O49 80.8(5) . .
O50 W15 O68 174.4(5) . .
O47 W15 O68 75.9(5) . .
O37 W15 O68 74.0(4) . .
O59 W15 O68 83.1(5) . .
O49 W15 O68 84.3(4) . .
O50 W15 K5 85.5(4) . 7_666
O47 W15 K5 136.6(4) . 7_666
O37 W15 K5 44.8(4) . 7_666
O59 W15 K5 128.0(4) . 7_666
O49 W15 K5 47.4(3) . 7_666
O68 W15 K5 94.0(3) . 7_666
O40 W16 O32 104.5(5) . .
O40 W16 O36 102.8(5) . .
O32 W16 O36 92.1(5) . .
O40 W16 O35 98.8(5) . .
O32 W16 O35 95.0(4) . .
O36 W16 O35 154.8(5) . .
O40 W16 O37 92.8(5) . .
O32 W16 O37 162.6(5) . .
O36 W16 O37 84.6(5) . .
O35 W16 O37 81.4(5) . .
O40 W16 O68 165.3(5) . .
O32 W16 O68 90.0(5) . .
O36 W16 O68 73.8(4) . .
O35 W16 O68 82.0(4) . .
O37 W16 O68 72.7(4) . .
O40 W16 K1 96.6(4) . .
O32 W16 K1 49.2(3) . .
O36 W16 K1 45.8(4) . .
O35 W16 K1 143.7(3) . .
O37 W16 K1 130.4(3) . .
O68 W16 K1 91.1(3) . .
O40 W16 K5 76.6(4) . 7_666
O32 W16 K5 138.1(3) . 7_666
O36 W16 K5 129.1(4) . 7_666
O35 W16 K5 44.8(3) . 7_666
O37 W16 K5 45.2(3) . 7_666
O68 W16 K5 94.2(3) . 7_666
K1 W16 K5 170.90(10) . 7_666
O40 W16 K2 30.5(4) . .
O32 W16 K2 77.9(4) . .
O36 W16 K2 89.3(3) . .
O35 W16 K2 115.8(3) . .
O37 W16 K2 119.1(3) . .
O68 W16 K2 158.9(3) . .
K1 W16 K2 67.97(6) . .
K5 W16 K2 106.33(7) 7_666 .
O53 W17 O34 99.1(5) . .
O53 W17 O45 99.2(5) . .
O34 W17 O45 95.9(5) . .
O53 W17 O44 100.5(6) . .
O34 W17 O44 93.7(5) . .
O45 W17 O44 156.4(5) . .
O53 W17 O56 96.1(5) . .
O34 W17 O56 164.6(5) . .
O45 W17 O56 84.1(5) . .
O44 W17 O56 81.0(5) . .
O53 W17 O69 173.4(5) . .
O34 W17 O69 81.4(5) . .
O45 W17 O69 74.2(4) . .
O44 W17 O69 86.0(5) . .
O56 W17 O69 83.8(4) . .
O52 W18 O55 102.4(6) . .
O52 W18 O43 100.5(6) . .
O55 W18 O43 85.6(6) . .
O52 W18 O44 100.7(6) . .
O55 W18 O44 87.1(5) . .
O43 W18 O44 158.7(5) . .
O52 W18 O39 97.9(6) . .
O55 W18 O39 159.6(5) . .
O43 W18 O39 89.3(5) . .
O44 W18 O39 90.6(5) . .
O52 W18 O67 169.4(5) . .
O55 W18 O67 87.1(5) . .
O43 W18 O67 75.2(4) . .
O44 W18 O67 84.4(5) . .
O39 W18 O67 72.6(4) . .
O51 W19 O38 100.9(6) . .
O51 W19 O49 103.2(6) . .
O38 W19 O49 92.3(5) . .
O51 W19 O54 101.1(6) . .
O38 W19 O54 157.7(5) . .
O49 W19 O54 85.8(5) . .
O51 W19 O43 100.0(6) . .
O38 W19 O43 89.5(5) . .
O49 W19 O43 155.9(5) . .
O54 W19 O43 83.4(5) . .
O51 W19 O67 169.7(6) . .
O38 W19 O67 73.9(4) . .
O49 W19 O67 86.1(5) . .
O54 W19 O67 83.8(4) . .
O43 W19 O67 71.4(4) . .
O51 W19 K5 86.5(4) . 7_666
O38 W19 K5 48.8(4) . 7_666
O49 W19 K5 50.7(4) . 7_666
O54 W19 K5 136.2(4) . 7_666
O43 W19 K5 138.1(4) . 7_666
O67 W19 K5 96.2(2) . 7_666
O42 W20 O33 102.6(6) . .
O42 W20 O35 103.2(5) . .
O33 W20 O35 95.0(5) . .
O42 W20 O39 100.5(5) . .
O33 W20 O39 90.9(5) . .
O35 W20 O39 153.7(5) . .
O42 W20 O38 92.3(5) . .
O33 W20 O38 164.8(5) . .
O35 W20 O38 84.7(5) . .
O39 W20 O38 83.0(5) . .
O42 W20 O67 162.6(5) . .
O33 W20 O67 93.1(5) . .
O35 W20 O67 82.5(4) . .
O39 W20 O67 71.5(4) . .
O38 W20 O67 71.7(4) . .
O42 W20 K4 46.8(5) . .
O33 W20 K4 55.9(4) . .
O35 W20 K4 107.8(4) . .
O39 W20 K4 96.8(4) . .
O38 W20 K4 138.6(3) . .
O67 W20 K4 147.4(3) . .
O42 W20 K5 78.5(5) . 7_666
O33 W20 K5 138.9(4) . 7_666
O35 W20 K5 46.4(4) . 7_666
O39 W20 K5 129.7(4) . 7_666
O38 W20 K5 47.2(3) . 7_666
O67 W20 K5 94.5(3) . 7_666
K4 W20 K5 115.18(10) . 7_666
O81 W21 O77 103.7(6) . .
O81 W21 O82 101.5(5) . .
O77 W21 O82 91.1(4) . .
O81 W21 O80 98.3(5) . .
O77 W21 O80 96.0(5) . .
O82 W21 O80 156.8(4) . .
O81 W21 O83 94.0(5) . .
O77 W21 O83 162.3(5) . .
O82 W21 O83 85.5(5) . .
O80 W21 O83 81.0(5) . .
O81 W21 O111 166.3(5) . .
O77 W21 O111 89.8(5) . .
O82 W21 O111 75.1(4) . .
O80 W21 O111 82.8(4) . .
O83 W21 O111 72.6(4) . .
O81 W21 K1 95.4(4) . .
O77 W21 K1 49.7(3) . .
O82 W21 K1 44.1(3) . .
O80 W21 K1 145.4(3) . .
O83 W21 K1 129.6(3) . .
O111 W21 K1 91.2(3) . .
O113 W22 O78 102.5(6) . .
O113 W22 O80 102.7(6) . .
O78 W22 O80 94.5(5) . .
O113 W22 O85 99.9(6) . .
O78 W22 O85 90.3(5) . .
O80 W22 O85 155.3(5) . .
O113 W22 O84 92.8(6) . .
O78 W22 O84 164.3(5) . .
O80 W22 O84 85.5(5) . .
O85 W22 O84 83.4(5) . .
O113 W22 O110 162.6(5) . .
O78 W22 O110 92.6(5) . .
O80 W22 O110 84.5(4) . .
O85 W22 O110 71.1(4) . .
O84 W22 O110 71.7(4) . .
O113 W22 K5 44.2(5) . 1_554
O78 W22 K5 58.3(4) . 1_554
O80 W22 K5 104.6(3) . 1_554
O85 W22 K5 98.5(3) . 1_554
O84 W22 K5 136.9(3) . 1_554
O110 W22 K5 149.7(3) . 1_554
O94 W23 O84 101.0(5) . .
O94 W23 O86 103.4(6) . .
O84 W23 O86 91.0(5) . .
O94 W23 O100 100.2(5) . .
O84 W23 O100 158.7(5) . .
O86 W23 O100 85.7(5) . .
O94 W23 O87 99.3(6) . .
O84 W23 O87 90.1(5) . .
O86 W23 O87 156.6(5) . .
O100 W23 O87 84.9(6) . .
O94 W23 O110 170.3(5) . .
O84 W23 O110 73.9(4) . .
O86 W23 O110 85.2(5) . .
O100 W23 O110 84.8(4) . .
O87 W23 O110 72.7(5) . .
O95 W24 O101 101.9(6) . .
O95 W24 O88 102.3(6) . .
O101 W24 O88 86.2(5) . .
O95 W24 O87 98.7(6) . .
O101 W24 O87 86.7(6) . .
O88 W24 O87 158.7(5) . .
O95 W24 O85 99.0(6) . .
O101 W24 O85 159.0(6) . .
O88 W24 O85 91.2(5) . .
O87 W24 O85 88.4(5) . .
O95 W24 O110 168.8(5) . .
O101 W24 O110 87.0(5) . .
O88 W24 O110 85.0(5) . .
O87 W24 O110 74.6(5) . .
O85 W24 O110 72.1(5) . .
O96 W25 O79 100.4(6) . .
O96 W25 O89 100.3(6) . .
O79 W25 O89 95.1(5) . .
O96 W25 O88 99.7(6) . .
O79 W25 O88 94.8(5) . .
O89 W25 O88 155.7(5) . .
O96 W25 O102 93.3(6) . .
O79 W25 O102 166.1(5) . .
O89 W25 O102 84.0(5) . .
O88 W25 O102 81.1(5) . .
O96 W25 O112 173.7(5) . .
O79 W25 O112 82.5(5) . .
O89 W25 O112 73.8(5) . .
O88 W25 O112 85.5(5) . .
O102 W25 O112 83.9(4) . .
O92 W26 O90 104.5(6) . .
O92 W26 O76 98.9(6) . .
O90 W26 O76 94.0(5) . .
O92 W26 O97 96.1(5) . .
O90 W26 O97 88.7(5) . .
O76 W26 O97 163.5(5) . .
O92 W26 O89 98.3(6) . .
O90 W26 O89 156.6(5) . .
O76 W26 O89 87.4(5) . .
O97 W26 O89 83.8(5) . .
O92 W26 O112 169.2(5) . .
O90 W26 O112 86.2(5) . .
O76 W26 O112 78.5(5) . .
O97 W26 O112 85.5(4) . .
O89 W26 O112 71.2(4) . .
O92 W26 K1 91.3(4) . .
O90 W26 K1 37.8(4) . .
O76 W26 K1 60.8(4) . .
O97 W26 K1 125.7(4) . .
O89 W26 K1 147.9(3) . .
O112 W26 K1 96.4(3) . .
O93 W27 O91 101.9(6) . .
O93 W27 O83 100.8(5) . .
O91 W27 O83 93.0(5) . .
O93 W27 O99 102.4(6) . .
O91 W27 O99 91.9(5) . .
O83 W27 O99 154.7(5) . .
O93 W27 O86 99.2(5) . .
O91 W27 O86 158.8(5) . .
O83 W27 O86 84.7(5) . .
O99 W27 O86 81.8(5) . .
O93 W27 O111 174.2(5) . .
O91 W27 O111 76.1(4) . .
O83 W27 O111 74.0(4) . .
O99 W27 O111 83.1(5) . .
O86 W27 O111 83.1(4) . .
O107 W28 O104 101.2(6) . .
O107 W28 O100 101.0(6) . .
O104 W28 O100 86.5(6) . .
O107 W28 O99 101.9(6) . .
O104 W28 O99 156.7(5) . .
O100 W28 O99 86.3(5) . .
O107 W28 O103 100.8(6) . .
O104 W28 O103 88.1(6) . .
O100 W28 O103 158.2(5) . .
O99 W28 O103 90.5(5) . .
O107 W28 O109 170.9(5) . .
O104 W28 O109 72.8(5) . .
O100 W28 O109 85.8(5) . .
O99 W28 O109 84.6(5) . .
O103 W28 O109 72.5(4) . .
O108 W29 O102 103.3(6) . .
O108 W29 O105 101.0(6) . .
O102 W29 O105 93.2(5) . .
O108 W29 O104 99.4(6) . .
O102 W29 O104 156.9(5) . .
O105 W29 O104 86.9(6) . .
O108 W29 O101 99.9(6) . .
O102 W29 O101 86.1(5) . .
O105 W29 O101 158.7(6) . .
O104 W29 O101 85.6(5) . .
O108 W29 O109 170.1(5) . .
O102 W29 O109 85.5(5) . .
O105 W29 O109 73.8(5) . .
O104 W29 O109 72.3(5) . .
O101 W29 O109 85.0(5) . .
O106 W30 O98 103.9(6) . .
O106 W30 O97 104.1(5) . .
O98 W30 O97 91.6(5) . .
O106 W30 O103 98.0(5) . .
O98 W30 O103 90.0(6) . .
O97 W30 O103 156.8(5) . .
O106 W30 O105 96.6(6) . .
O98 W30 O105 159.0(5) . .
O97 W30 O105 87.3(5) . .
O103 W30 O105 83.0(5) . .
O106 W30 O109 165.6(5) . .
O98 W30 O109 87.3(5) . .
O97 W30 O109 84.3(4) . .
O103 W30 O109 72.7(5) . .
O105 W30 O109 71.7(4) . .
O30 Ge1 O29 111.8(5) . .
O30 Ge1 O27 111.2(5) . .
O29 Ge1 O27 107.6(5) . .
O30 Ge1 O28 110.6(5) . .
O29 Ge1 O28 107.8(5) . .
O27 Ge1 O28 107.6(5) . .
O67 Ge2 O68 107.3(5) . .
O67 Ge2 O66 108.0(5) . .
O68 Ge2 O66 107.8(6) . .
O67 Ge2 O69 111.1(5) . .
O68 Ge2 O69 110.5(5) . .
O66 Ge2 O69 111.9(5) . .
O111 Ge3 O112 111.9(5) . .
O111 Ge3 O110 106.7(5) . .
O112 Ge3 O110 111.8(5) . .
O111 Ge3 O109 107.5(5) . .
O112 Ge3 O109 110.4(5) . .
O110 Ge3 O109 108.4(5) . .
O3 Sm1 O4 83.4(4) . .
O3 Sm1 O2 74.7(4) . .
O4 Sm1 O2 130.3(4) . .
O3 Sm1 O1 133.3(4) . .
O4 Sm1 O1 77.6(4) . .
O2 Sm1 O1 85.9(4) . .
O3 Sm1 O36 140.3(4) . .
O4 Sm1 O36 135.6(4) . .
O2 Sm1 O36 73.0(4) . .
O1 Sm1 O36 66.0(4) . .
O3 Sm1 O115 77.4(4) . .
O4 Sm1 O115 133.0(4) . .
O2 Sm1 O115 85.0(4) . .
O1 Sm1 O115 143.5(4) . .
O36 Sm1 O115 77.5(4) . .
O3 Sm1 O47 149.6(4) . .
O4 Sm1 O47 79.7(4) . .
O2 Sm1 O47 134.9(4) . .
O1 Sm1 O47 66.8(4) . .
O36 Sm1 O47 63.5(4) . .
O115 Sm1 O47 96.1(4) . .
O3 Sm1 O114 77.9(4) . .
O4 Sm1 O114 69.7(4) . .
O2 Sm1 O114 142.7(4) . .
O1 Sm1 O114 131.4(4) . .
O36 Sm1 O114 117.2(4) . .
O115 Sm1 O114 64.6(4) . .
O47 Sm1 O114 72.6(4) . .
O3 Sm1 O30 72.6(4) . .
O4 Sm1 O30 60.1(4) . .
O2 Sm1 O30 70.8(4) . .
O1 Sm1 O30 60.9(3) . .
O36 Sm1 O30 116.3(3) . .
O115 Sm1 O30 145.4(3) . .
O47 Sm1 O30 118.6(3) . .
O114 Sm1 O30 123.6(4) . .
O3 Sm1 Fe2 168.6(3) . .
O4 Sm1 Fe2 96.0(3) . .
O2 Sm1 Fe2 97.5(3) . .
O1 Sm1 Fe2 36.3(3) . .
O36 Sm1 Fe2 39.8(2) . .
O115 Sm1 Fe2 110.6(3) . .
O47 Sm1 Fe2 40.1(3) . .
O114 Sm1 Fe2 112.6(3) . .
O30 Sm1 Fe2 97.1(2) . .
O3 Sm1 K1 118.3(3) . .
O4 Sm1 K1 128.3(3) . .
O2 Sm1 K1 43.9(3) . .
O1 Sm1 K1 52.8(3) . .
O36 Sm1 K1 37.8(3) . .
O115 Sm1 K1 98.5(3) . .
O47 Sm1 K1 91.9(3) . .
O114 Sm1 K1 154.7(3) . .
O30 Sm1 K1 81.3(2) . .
Fe2 Sm1 K1 53.61(7) . .
O31 Sm2 O34 92(4) . .
O31 Sm2 O33 127(4) . .
O34 Sm2 O33 82.4(4) . .
O31 Sm2 O32 68(4) . .
O34 Sm2 O32 131.9(4) . .
O33 Sm2 O32 78.1(4) . .
O31 Sm2 O31' 18(4) . .
O34 Sm2 O31' 77.1(4) . .
O33 Sm2 O31' 133.0(4) . .
O32 Sm2 O31' 85.0(4) . .
O31 Sm2 O82 60(4) . .
O34 Sm2 O82 134.4(4) . .
O33 Sm2 O82 142.9(4) . .
O32 Sm2 O82 72.6(3) . .
O31' Sm2 O82 66.7(4) . .
O31 Sm2 O116 130(4) . .
O34 Sm2 O116 136.6(4) . .
O33 Sm2 O116 79.0(4) . .
O32 Sm2 O116 81.6(4) . .
O31' Sm2 O116 141.3(4) . .
O82 Sm2 O116 74.7(4) . .
O31 Sm2 O117 152(5) . .
O34 Sm2 O117 71.9(4) . .
O33 Sm2 O117 74.1(4) . .
O32 Sm2 O117 140.0(3) . .
O31' Sm2 O117 135.0(3) . .
O82 Sm2 O117 116.3(4) . .
O116 Sm2 O117 65.5(4) . .
O31 Sm2 O91 79(5) . .
O34 Sm2 O91 78.9(4) . .
O33 Sm2 O91 147.8(4) . .
O32 Sm2 O91 133.4(3) . .
O31' Sm2 O91 67.2(4) . .
O82 Sm2 O91 62.4(3) . .
O116 Sm2 O91 97.1(4) . .
O117 Sm2 O91 75.3(4) . .
O31 Sm2 O69 59(4) . .
O34 Sm2 O69 60.2(4) . .
O33 Sm2 O69 73.3(3) . .
O32 Sm2 O69 72.2(3) . .
O31' Sm2 O69 59.8(4) . .
O82 Sm2 O69 117.0(3) . .
O116 Sm2 O69 145.0(4) . .
O117 Sm2 O69 124.4(4) . .
O91 Sm2 O69 117.7(3) . .
O31 Sm2 Fe3 42(5) . .
O34 Sm2 Fe3 94.6(3) . .
O33 Sm2 Fe3 169.4(3) . .
O32 Sm2 Fe3 96.7(2) . .
O31' Sm2 Fe3 36.5(3) . .
O82 Sm2 Fe3 40.1(2) . .
O116 Sm2 Fe3 109.7(3) . .
O117 Sm2 Fe3 114.8(3) . .
O91 Sm2 Fe3 39.6(3) . .
O69 Sm2 Fe3 96.3(2) . .
O31 Sm2 K4 163(4) . .
O34 Sm2 K4 100.9(3) . .
O33 Sm2 K4 44.9(3) . .
O32 Sm2 K4 95.3(2) . .
O31' Sm2 K4 177.6(3) . .
O82 Sm2 K4 115.7(3) . .
O116 Sm2 K4 41.1(3) . .
O117 Sm2 K4 44.85(19) . .
O91 Sm2 K4 114.0(3) . .
O69 Sm2 K4 118.0(2) . .
Fe3 Sm2 K4 145.63(8) . .
O78 Sm3 O76 134.8(4) . .
O78 Sm3 O77 80.4(4) . .
O76 Sm3 O77 84.3(4) . .
O78 Sm3 O79 84.7(4) . .
O76 Sm3 O79 76.2(4) . .
O77 Sm3 O79 134.2(4) . .
O78 Sm3 O118 78.1(4) . .
O76 Sm3 O118 140.3(4) . .
O77 Sm3 O118 80.4(4) . .
O79 Sm3 O118 138.0(4) . .
O78 Sm3 O14 148.1(4) . .
O76 Sm3 O14 67.9(4) . .
O77 Sm3 O14 129.4(4) . .
O79 Sm3 O14 80.3(4) . .
O118 Sm3 O14 94.6(4) . .
O78 Sm3 O119 75.0(4) . .
O76 Sm3 O119 132.6(4) . .
O77 Sm3 O119 142.8(4) . .
O79 Sm3 O119 71.0(4) . .
O118 Sm3 O119 67.7(4) . .
O14 Sm3 O119 73.5(4) . .
O78 Sm3 O9 140.3(4) . .
O76 Sm3 O9 65.6(4) . .
O77 Sm3 O9 66.9(4) . .
O79 Sm3 O9 134.3(4) . .
O118 Sm3 O9 74.7(4) . .
O14 Sm3 O9 63.3(4) . .
O119 Sm3 O9 118.9(4) . .
O78 Sm3 O112 74.8(4) . .
O76 Sm3 O112 60.2(4) . .
O77 Sm3 O112 73.7(4) . .
O79 Sm3 O112 60.6(4) . .
O118 Sm3 O112 145.0(4) . .
O14 Sm3 O112 120.0(3) . .
O119 Sm3 O112 124.2(4) . .
O9 Sm3 O112 114.4(3) . .
O78 Sm3 Fe1 170.7(3) . .
O76 Sm3 Fe1 36.5(3) . .
O77 Sm3 Fe1 93.8(2) . .
O79 Sm3 Fe1 94.2(3) . .
O118 Sm3 Fe1 108.3(3) . .
O14 Sm3 Fe1 39.9(3) . .
O119 Sm3 Fe1 113.5(3) . .
O9 Sm3 Fe1 40.1(3) . .
O112 Sm3 Fe1 96.7(2) . .
O78 Sm3 K5 47.2(3) . 1_554
O76 Sm3 K5 178.0(3) . 1_554
O77 Sm3 K5 96.3(2) . 1_554
O79 Sm3 K5 104.7(3) . 1_554
O118 Sm3 K5 38.2(3) . 1_554
O14 Sm3 K5 110.3(2) . 1_554
O119 Sm3 K5 46.7(3) . 1_554
O9 Sm3 K5 112.9(3) . 1_554
O112 Sm3 K5 121.8(3) . 1_554
Fe1 Sm3 K5 141.49(8) . 1_554
O78 Sm3 K1 120.2(3) . .
O76 Sm3 K1 52.7(3) . .
O77 Sm3 K1 40.2(2) . .
O79 Sm3 K1 127.1(3) . .
O118 Sm3 K1 94.4(3) . .
O14 Sm3 K1 91.0(3) . .
O119 Sm3 K1 154.7(3) . .
O9 Sm3 K1 36.2(3) . .
O112 Sm3 K1 80.8(2) . .
Fe1 Sm3 K1 53.58(7) . .
K5 Sm3 K1 126.86(9) 1_554 .
O70 Fe1 O76 103.7(5) . .
O70 Fe1 O13 90.9(5) . .
O76 Fe1 O13 101.2(5) . .
O70 Fe1 O29 95.5(5) . .
O76 Fe1 O29 156.0(5) . .
O13 Fe1 O29 92.6(5) . .
O70 Fe1 O14 92.2(5) . .
O76 Fe1 O14 86.2(5) . .
O13 Fe1 O14 171.1(5) . .
O29 Fe1 O14 78.8(4) . .
O70 Fe1 O9 169.2(5) . .
O76 Fe1 O9 83.2(5) . .
O13 Fe1 O9 96.0(5) . .
O29 Fe1 O9 75.9(4) . .
O14 Fe1 O9 79.8(5) . .
O70 Fe1 Sm3 127.3(4) . .
O76 Fe1 Sm3 46.7(3) . .
O13 Fe1 Sm3 131.2(4) . .
O29 Fe1 Sm3 109.8(3) . .
O14 Fe1 Sm3 51.6(3) . .
O9 Fe1 Sm3 52.3(3) . .
O70 Fe1 K1 139.4(4) . .
O76 Fe1 K1 71.7(4) . .
O13 Fe1 K1 52.7(4) . .
O29 Fe1 K1 102.6(3) . .
O14 Fe1 K1 126.6(3) . .
O9 Fe1 K1 50.4(3) . .
Sm3 Fe1 K1 79.80(9) . .
O1 Fe2 O58 102.2(5) . .
O1 Fe2 O46 99.5(5) . .
O58 Fe2 O46 91.3(5) . .
O1 Fe2 O68 156.1(4) . .
O58 Fe2 O68 97.1(5) . .
O46 Fe2 O68 94.0(5) . .
O1 Fe2 O36 83.1(4) . .
O58 Fe2 O36 168.2(5) . .
O46 Fe2 O36 98.2(5) . .
O68 Fe2 O36 75.4(4) . .
O1 Fe2 O47 86.0(5) . .
O58 Fe2 O47 91.2(5) . .
O46 Fe2 O47 173.4(5) . .
O68 Fe2 O47 79.6(5) . .
O36 Fe2 O47 78.6(5) . .
O1 Fe2 Sm1 48.0(3) . .
O58 Fe2 Sm1 127.6(4) . .
O46 Fe2 Sm1 129.9(3) . .
O68 Fe2 Sm1 108.6(3) . .
O36 Fe2 Sm1 49.3(3) . .
O47 Fe2 Sm1 52.0(3) . .
O1 Fe2 K1 71.6(4) . .
O58 Fe2 K1 138.6(4) . .
O46 Fe2 K1 51.7(3) . .
O68 Fe2 K1 102.6(3) . .
O36 Fe2 K1 53.0(3) . .
O47 Fe2 K1 127.8(3) . .
Sm1 Fe2 K1 79.46(9) . .
O98 Fe3 O31' 102.4(5) . .
O98 Fe3 O90 90.0(5) . .
O31' Fe3 O90 99.2(5) . .
O98 Fe3 O111 96.9(5) . .
O31' Fe3 O111 156.6(5) . .
O90 Fe3 O111 93.8(5) . .
O98 Fe3 O91 93.1(5) . .
O31' Fe3 O91 87.1(5) . .
O90 Fe3 O91 172.2(5) . .
O111 Fe3 O91 78.7(5) . .
O98 Fe3 O82 169.9(5) . .
O31' Fe3 O82 82.7(5) . .
O90 Fe3 O82 97.8(4) . .
O111 Fe3 O82 76.2(4) . .
O91 Fe3 O82 78.3(4) . .
O98 Fe3 O31 124(3) . .
O31' Fe3 O31 21(3) . .
O90 Fe3 O31 99(4) . .
O111 Fe3 O31 137(4) . .
O91 Fe3 O31 85(4) . .
O82 Fe3 O31 62(4) . .
O98 Fe3 Sm2 128.7(4) . .
O31' Fe3 Sm2 47.0(4) . .
O90 Fe3 Sm2 128.9(4) . .
O111 Fe3 Sm2 110.0(3) . .
O91 Fe3 Sm2 53.2(3) . .
O82 Fe3 Sm2 49.5(3) . .
O31 Fe3 Sm2 34(4) . .
O98 Fe3 K1 137.2(4) . .
O31' Fe3 K1 69.6(4) . .
O90 Fe3 K1 52.5(3) . .
O111 Fe3 K1 104.4(3) . .
O91 Fe3 K1 126.9(3) . .
O82 Fe3 K1 52.6(3) . .
O31 Fe3 K1 56(4) . .
Sm2 Fe3 K1 77.55(9) . .
O9 K1 O82 109.5(3) . .
O9 K1 O90 95.4(4) . .
O82 K1 O90 66.0(3) . .
O9 K1 O46 150.2(4) . .
O82 K1 O46 98.7(3) . .
O90 K1 O46 87.3(3) . .
O9 K1 O36 110.6(3) . .
O82 K1 O36 112.8(4) . .
O90 K1 O36 151.7(3) . .
O46 K1 O36 64.6(3) . .
O9 K1 O13 64.3(3) . .
O82 K1 O13 151.2(4) . .
O90 K1 O13 86.1(3) . .
O46 K1 O13 86.4(4) . .
O36 K1 O13 95.0(4) . .
O9 K1 O31 153(3) . .
O82 K1 O31 46(3) . .
O90 K1 O31 68(3) . .
O46 K1 O31 53(3) . .
O36 K1 O31 91(3) . .
O13 K1 O31 131(3) . .
O9 K1 O32 135.3(4) . .
O82 K1 O32 59.7(3) . .
O90 K1 O32 114.1(4) . .
O46 K1 O32 67.9(3) . .
O36 K1 O32 53.7(3) . .
O13 K1 O32 145.4(4) . .
O31 K1 O32 48(3) . .
O9 K1 O77 56.5(3) . .
O82 K1 O77 53.8(3) . .
O90 K1 O77 66.5(3) . .
O46 K1 O77 147.3(4) . .
O36 K1 O77 137.6(3) . .
O13 K1 O77 109.7(4) . .
O31 K1 O77 97(3) . .
O32 K1 O77 104.2(4) . .
O9 K1 O2 54.1(3) . .
O82 K1 O2 136.2(3) . .
O90 K1 O2 144.4(4) . .
O46 K1 O2 110.2(3) . .
O36 K1 O2 57.1(3) . .
O13 K1 O2 65.2(3) . .
O31 K1 O2 147(3) . .
O32 K1 O2 101.4(3) . .
O77 K1 O2 102.4(3) . .
O9 K1 O31' 149.1(3) . .
O82 K1 O31' 50.3(3) . .
O90 K1 O31' 56.5(3) . .
O46 K1 O31' 51.1(3) . .
O36 K1 O31' 99.7(3) . .
O13 K1 O31' 120.1(3) . .
O31 K1 O31' 13(3) . .
O32 K1 O31' 60.7(3) . .
O77 K1 O31' 96.8(3) . .
O2 K1 O31' 156.7(3) . .
O9 K1 Fe3 116.5(3) . .
O82 K1 Fe3 36.5(2) . .
O90 K1 Fe3 33.5(3) . .
O46 K1 Fe3 81.0(2) . .
O36 K1 Fe3 130.4(3) . .
O13 K1 Fe3 118.3(3) . .
O31 K1 Fe3 39(3) . .
O32 K1 Fe3 81.4(3) . .
O77 K1 Fe3 66.3(2) . .
O2 K1 Fe3 168.7(3) . .
O31' K1 Fe3 32.7(2) . .
O41 K2 O41 180.000(2) 7_665 .
O41 K2 O40 69.3(4) 7_665 .
O41 K2 O40 110.7(4) . .
O41 K2 O40 110.7(4) 7_665 7_665
O41 K2 O40 69.3(4) . 7_665
O40 K2 O40 180.0(3) . 7_665
O41 K2 O81 105.9(4) 7_665 7_665
O41 K2 O81 74.1(4) . 7_665
O40 K2 O81 67.5(3) . 7_665
O40 K2 O81 112.5(3) 7_665 7_665
O41 K2 O81 74.1(4) 7_665 .
O41 K2 O81 105.9(4) . .
O40 K2 O81 112.5(3) . .
O40 K2 O81 67.5(3) 7_665 .
O81 K2 O81 180.0 7_665 .
O41 K2 W1 161.5(2) 7_665 .
O41 K2 W1 18.5(2) . .
O40 K2 W1 96.3(3) . .
O40 K2 W1 83.7(3) 7_665 .
O81 K2 W1 77.6(3) 7_665 .
O81 K2 W1 102.4(3) . .
O41 K2 W1 18.5(2) 7_665 7_665
O41 K2 W1 161.5(2) . 7_665
O40 K2 W1 83.7(3) . 7_665
O40 K2 W1 96.3(3) 7_665 7_665
O81 K2 W1 102.4(3) 7_665 7_665
O81 K2 W1 77.6(3) . 7_665
W1 K2 W1 180.0 . 7_665
O41 K2 W16 105.6(2) 7_665 7_665
O41 K2 W16 74.4(2) . 7_665
O40 K2 W16 161.0(2) . 7_665
O40 K2 W16 19.0(2) 7_665 7_665
O81 K2 W16 97.6(2) 7_665 7_665
O81 K2 W16 82.4(2) . 7_665
W1 K2 W16 91.737(14) . 7_665
W1 K2 W16 88.263(14) 7_665 7_665
O41 K2 W16 74.4(2) 7_665 .
O41 K2 W16 105.6(2) . .
O40 K2 W16 19.0(2) . .
O40 K2 W16 161.0(2) 7_665 .
O81 K2 W16 82.4(2) 7_665 .
O81 K2 W16 97.6(2) . .
W1 K2 W16 88.263(14) . .
W1 K2 W16 91.737(14) 7_665 .
W16 K2 W16 180.00(2) 7_665 .
O41 K2 K1 70.4(2) 7_665 7_665
O41 K2 K1 109.6(2) . 7_665
O40 K2 K1 108.4(2) . 7_665
O40 K2 K1 71.6(2) 7_665 7_665
O81 K2 K1 70.3(2) 7_665 7_665
O81 K2 K1 109.7(2) . 7_665
W1 K2 K1 126.79(6) . 7_665
W1 K2 K1 53.21(6) 7_665 7_665
W16 K2 K1 53.61(6) 7_665 7_665
W16 K2 K1 126.39(6) . 7_665
O41 K2 K1 109.6(2) 7_665 .
O41 K2 K1 70.4(2) . .
O40 K2 K1 71.6(2) . .
O40 K2 K1 108.4(2) 7_665 .
O81 K2 K1 109.7(2) 7_665 .
O81 K2 K1 70.3(2) . .
W1 K2 K1 53.21(6) . .
W1 K2 K1 126.79(6) 7_665 .
W16 K2 K1 126.39(6) 7_665 .
W16 K2 K1 53.61(6) . .
K1 K2 K1 180.0 7_665 .
O48 K3 O19W 165.5(6) . .
O48 K3 O120 102.6(5) . .
O19W K3 O120 82.4(6) . .
O48 K3 O92 86.9(4) . .
O19W K3 O92 94.4(5) . .
O120 K3 O92 154.0(5) . .
O48 K3 O19 87.0(4) . .
O19W K3 O19 107.5(6) . .
O120 K3 O19 75.7(4) . .
O92 K3 O19 80.8(4) . .
O48 K3 O106 91.4(4) . 2_655
O19W K3 O106 77.1(5) . 2_655
O120 K3 O106 71.5(4) . 2_655
O92 K3 O106 133.1(4) . 2_655
O19 K3 O106 146.0(4) . 2_655
O48 K3 O20W 103.3(6) . .
O19W K3 O20W 63.6(7) . .
O120 K3 O20W 126.9(6) . .
O92 K3 O20W 72.5(5) . .
O19 K3 O20W 150.6(5) . .
O106 K3 O20W 62.4(5) 2_655 .
O42 K4 O121 83.7(6) . .
O42 K4 O116 103.7(4) . .
O121 K4 O116 147.1(5) . .
O42 K4 O5 118.9(4) . 7_665
O121 K4 O5 138.2(5) . 7_665
O116 K4 O5 66.0(3) . 7_665
O42 K4 O7 150.0(4) . 7_665
O121 K4 O7 85.6(5) . 7_665
O116 K4 O7 100.4(4) . 7_665
O5 K4 O7 56.8(3) 7_665 7_665
O42 K4 O8 66.3(4) . 7_665
O121 K4 O8 119.5(5) . 7_665
O116 K4 O8 92.3(3) . 7_665
O5 K4 O8 55.0(3) 7_665 7_665
O7 K4 O8 95.5(3) 7_665 7_665
O42 K4 O117 116.4(4) . .
O121 K4 O117 90.6(5) . .
O116 K4 O117 57.1(3) . .
O5 K4 O117 106.7(4) 7_665 .
O7 K4 O117 91.6(4) 7_665 .
O8 K4 O117 149.4(4) 7_665 .
O42 K4 O15 94.7(4) . 7_665
O121 K4 O15 79.8(5) . 7_665
O116 K4 O15 130.3(3) . 7_665
O5 K4 O15 64.6(3) 7_665 7_665
O7 K4 O15 55.7(4) 7_665 7_665
O8 K4 O15 53.9(3) 7_665 7_665
O117 K4 O15 146.3(4) . 7_665
O42 K4 O33 57.1(3) . .
O121 K4 O33 95.4(5) . .
O116 K4 O33 64.5(3) . .
O5 K4 O33 126.3(4) 7_665 .
O7 K4 O33 152.2(4) 7_665 .
O8 K4 O33 107.8(3) 7_665 .
O117 K4 O33 60.6(3) . .
O15 K4 O33 151.8(4) 7_665 .
O42 K4 W20 27.3(3) . .
O121 K4 W20 88.0(5) . .
O116 K4 W20 85.5(3) . .
O5 K4 W20 128.8(3) 7_665 .
O7 K4 W20 173.6(3) 7_665 .
O8 K4 W20 86.7(2) 7_665 .
O117 K4 W20 89.5(3) . .
O15 K4 W20 122.0(3) 7_665 .
O33 K4 W20 29.8(2) . .
O42 K4 W3 120.9(3) . 7_665
O121 K4 W3 72.3(5) . 7_665
O116 K4 W3 125.6(3) . 7_665
O5 K4 W3 65.9(3) 7_665 7_665
O7 K4 W3 29.3(3) 7_665 7_665
O8 K4 W3 80.1(2) 7_665 7_665
O117 K4 W3 117.0(3) . 7_665
O15 K4 W3 29.3(3) 7_665 7_665
O33 K4 W3 167.7(3) . 7_665
W20 K4 W3 146.37(13) . 7_665
O42 K4 W2 147.1(3) . 7_665
O121 K4 W2 118.5(5) . 7_665
O116 K4 W2 71.6(3) . 7_665
O5 K4 W2 28.6(2) 7_665 7_665
O7 K4 W2 32.9(3) 7_665 7_665
O8 K4 W2 81.2(2) 7_665 7_665
O117 K4 W2 89.1(3) . 7_665
O15 K4 W2 68.2(3) 7_665 7_665
O33 K4 W2 135.3(3) . 7_665
W20 K4 W2 153.47(13) . 7_665
W3 K4 W2 53.99(6) 7_665 7_665
O118 K5 O113 99.2(4) 1_556 1_556
O118 K5 O38 102.6(4) 1_556 7_666
O113 K5 O38 153.3(4) 1_556 7_666
O118 K5 O37 90.4(4) 1_556 7_666
O113 K5 O37 72.1(4) 1_556 7_666
O38 K5 O37 92.6(3) 7_666 7_666
O118 K5 O35 67.8(4) 1_556 7_666
O113 K5 O35 122.9(4) 1_556 7_666
O38 K5 O35 54.5(4) 7_666 7_666
O37 K5 O35 53.6(3) 7_666 7_666
O118 K5 O49 129.6(4) 1_556 7_666
O113 K5 O49 99.8(4) 1_556 7_666
O38 K5 O49 54.2(3) 7_666 7_666
O37 K5 O49 53.0(3) 7_666 7_666
O35 K5 O49 62.7(3) 7_666 7_666
O118 K5 O119 55.8(4) 1_556 1_556
O113 K5 O119 107.1(4) 1_556 1_556
O38 K5 O119 97.8(4) 7_666 1_556
O37 K5 O119 146.1(4) 7_666 1_556
O35 K5 O119 108.5(4) 7_666 1_556
O49 K5 O119 151.3(4) 7_666 1_556
O118 K5 O78 60.5(3) 1_556 1_556
O113 K5 O78 53.6(3) 1_556 1_556
O38 K5 O78 152.7(4) 7_666 1_556
O37 K5 O78 107.8(3) 7_666 1_556
O35 K5 O78 124.9(4) 7_666 1_556
O49 K5 O78 153.1(4) 7_666 1_556
O119 K5 O78 55.2(3) 1_556 1_556
O118 K5 W19 127.0(3) 1_556 7_666
O113 K5 W19 125.0(3) 1_556 7_666
O38 K5 W19 28.5(2) 7_666 7_666
O37 K5 W19 78.9(2) 7_666 7_666
O35 K5 W19 64.2(2) 7_666 7_666
O49 K5 W19 29.1(2) 7_666 7_666
O119 K5 W19 122.3(3) 1_556 7_666
O78 K5 W19 170.6(3) 1_556 7_666
O118 K5 W22 80.3(3) 1_556 1_556
O113 K5 W22 25.5(2) 1_556 1_556
O38 K5 W22 176.6(3) 7_666 1_556
O37 K5 W22 89.2(2) 7_666 1_556
O35 K5 W22 128.7(3) 7_666 1_556
O49 K5 W22 125.3(3) 7_666 1_556
O119 K5 W22 82.3(2) 1_556 1_556
O78 K5 W22 28.1(2) 1_556 1_556
W19 K5 W22 149.72(16) 7_666 1_556
O118 K5 W20 74.1(3) 1_556 7_666
O113 K5 W20 150.2(3) 1_556 7_666
O38 K5 W20 31.9(2) 7_666 7_666
O37 K5 W20 78.9(2) 7_666 7_666
O35 K5 W20 27.5(2) 7_666 7_666
O49 K5 W20 66.5(3) 7_666 7_666
O119 K5 W20 93.3(3) 1_556 7_666
O78 K5 W20 133.8(3) 1_556 7_666
W19 K5 W20 52.94(6) 7_666 7_666
W22 K5 W20 151.52(15) 1_556 7_666
O118 K5 W15 116.3(3) 1_556 7_666
O113 K5 W15 76.2(3) 1_556 7_666
O38 K5 W15 80.5(3) 7_666 7_666
O37 K5 W15 26.8(2) 7_666 7_666
O35 K5 W15 63.8(2) 7_666 7_666
O49 K5 W15 29.7(2) 7_666 7_666
O119 K5 W15 171.6(3) 1_556 7_666
O78 K5 W15 125.4(3) 1_556 7_666
W19 K5 W15 58.59(7) 7_666 7_666
W22 K5 W15 99.88(12) 1_556 7_666
W20 K5 W15 80.95(9) 7_666 7_666
W6 O1 Fe2 139.1(6) . .
W6 O1 Sm1 124.6(6) . .
Fe2 O1 Sm1 95.7(4) . .
W1 O2 Sm1 158.3(6) . .
W1 O2 K1 97.0(5) . .
Sm1 O2 K1 104.5(4) . .
W2 O3 Sm1 154.2(7) . .
W5 O4 Sm1 126.3(6) . .
W2 O5 W1 145.9(7) . .
W2 O5 K4 105.5(5) . 7_665
W1 O5 K4 108.6(5) . 7_665
W4 O6 W2 118.5(6) . .
W3 O7 W2 119.3(6) . .
W3 O7 K4 102.5(5) . 7_665
W2 O7 K4 98.9(4) . 7_665
W7 O8 W1 119.4(5) . .
W7 O8 K4 108.4(5) . 7_665
W1 O8 K4 102.7(5) . 7_665
W1 O9 Fe1 111.0(6) . .
W1 O9 Sm3 135.8(6) . .
Fe1 O9 Sm3 87.6(4) . .
W1 O9 K1 107.7(5) . .
Fe1 O9 K1 94.1(4) . .
Sm3 O9 K1 110.6(4) . .
W4 O10 W3 120.5(6) . .
W4 O11 W5 156.2(7) . .
W5 O12 W6 118.4(5) . .
W6 O13 Fe1 147.3(7) . .
W6 O13 K1 116.6(5) . .
Fe1 O13 K1 94.5(5) . .
W7 O14 Fe1 111.7(5) . .
W7 O14 Sm3 130.1(5) . .
Fe1 O14 Sm3 88.5(4) . .
W3 O15 W7 156.8(6) . .
W3 O15 K4 98.4(5) . 7_665
W7 O15 K4 101.8(5) . 7_665
W6 O19 K3 145.1(7) . .
W10 O21 W8 119.6(6) . .
W9 O22 W8 121.3(6) . .
W9 O23 W10 119.6(7) . .
Ge1 O27 W10 122.4(6) . .
Ge1 O27 W9 124.3(5) . .
W10 O27 W9 93.5(4) . .
Ge1 O27 W8 120.8(6) . .
W10 O27 W8 94.6(4) . .
W9 O27 W8 93.4(4) . .
Ge1 O28 W4 121.9(5) . .
Ge1 O28 W2 121.2(6) . .
W4 O28 W2 95.7(4) . .
Ge1 O28 W3 123.1(5) . .
W4 O28 W3 93.4(4) . .
W2 O28 W3 94.2(3) . .
Ge1 O29 Fe1 119.1(5) . .
Ge1 O29 W1 121.7(6) . .
Fe1 O29 W1 96.7(5) . .
Ge1 O29 W7 124.8(6) . .
Fe1 O29 W7 94.1(4) . .
W1 O29 W7 93.3(4) . .
Ge1 O30 W5 123.2(6) . .
Ge1 O30 W6 119.8(5) . .
W5 O30 W6 95.8(4) . .
Ge1 O30 Sm1 124.5(5) . .
W5 O30 Sm1 91.6(4) . .
W6 O30 Sm1 94.2(4) . .
O31' O31 Sm2 119(10) . .
O31' O31 Fe3 58(9) . .
Sm2 O31 Fe3 103(6) . .
O31' O31 W11 52(8) . .
Sm2 O31 W11 134(7) . .
Fe3 O31 W11 104(6) . .
O31' O31 K1 114(10) . .
Sm2 O31 K1 121(6) . .
Fe3 O31 K1 84(4) . .
W11 O31 K1 98(5) . .
O31 O31' W11 107(10) . .
O31 O31' Fe3 101(10) . .
W11 O31' Fe3 136.9(7) . .
O31 O31' Sm2 44(10) . .
W11 O31' Sm2 126.4(6) . .
Fe3 O31' Sm2 96.4(5) . .
O31 O31' K1 53(10) . .
W11 O31' K1 93.5(4) . .
Fe3 O31' K1 77.7(4) . .
Sm2 O31' K1 93.2(4) . .
W16 O32 Sm2 151.2(5) . .
W16 O32 K1 103.8(4) . .
Sm2 O32 K1 104.3(4) . .
W20 O33 Sm2 152.1(7) . .
W20 O33 K4 94.3(4) . .
Sm2 O33 K4 101.1(4) . .
W17 O34 Sm2 126.6(6) . .
W20 O35 W16 146.8(7) . .
W20 O35 K5 106.1(5) . 7_666
W16 O35 K5 107.1(5) . 7_666
W16 O36 Fe2 112.2(5) . .
W16 O36 Sm1 136.0(6) . .
Fe2 O36 Sm1 90.9(4) . .
W16 O36 K1 106.1(5) . .
Fe2 O36 K1 91.6(4) . .
Sm1 O36 K1 110.3(4) . .
W15 O37 W16 119.6(5) . .
W15 O37 K5 108.4(5) . 7_666
W16 O37 K5 104.4(4) . 7_666
W19 O38 W20 120.4(6) . .
W19 O38 K5 102.8(5) . 7_666
W20 O38 K5 101.0(4) . 7_666
W18 O39 W20 120.8(6) . .
W16 O40 K2 130.5(6) . .
W1 O41 K2 132.8(6) . .
W20 O42 K4 105.9(6) . .
W18 O43 W19 121.0(6) . .
W18 O44 W17 154.6(7) . .
W17 O45 W11 118.8(5) . .
W11 O46 Fe2 146.4(7) . .
W11 O46 K1 115.2(5) . .
Fe2 O46 K1 95.8(4) . .
W15 O47 Fe2 110.6(6) . .
W15 O47 Sm1 128.3(5) . .
Fe2 O47 Sm1 87.9(5) . .
W11 O48 K3 142.0(7) . .
W19 O49 W15 154.8(6) . .
W19 O49 K5 100.2(5) . 7_666
W15 O49 K5 102.9(4) . 7_666
W14 O54 W19 150.0(7) . .
W18 O55 W13 149.3(7) . .
W13 O56 W17 155.5(6) . .
W12 O57 W11 149.2(6) . .
W12 O58 Fe2 140.6(7) . .
W14 O59 W15 156.4(8) . .
W13 O60 W12 121.0(6) . .
W14 O61 W12 121.2(6) . .
W14 O62 W13 120.5(6) . .
Ge2 O66 W13 121.5(6) . .
Ge2 O66 W14 125.2(6) . .
W13 O66 W14 93.4(4) . .
Ge2 O66 W12 121.7(6) . .
W13 O66 W12 93.5(4) . .
W14 O66 W12 93.4(4) . .
Ge2 O67 W18 121.7(5) . .
Ge2 O67 W20 122.1(6) . .
W18 O67 W20 94.9(4) . .
Ge2 O67 W19 123.8(6) . .
W18 O67 W19 92.4(4) . .
W20 O67 W19 93.9(4) . .
Ge2 O68 Fe2 118.6(5) . .
Ge2 O68 W16 123.0(6) . .
Fe2 O68 W16 97.1(4) . .
Ge2 O68 W15 124.4(6) . .
Fe2 O68 W15 93.3(4) . .
W16 O68 W15 93.2(3) . .
Ge2 O69 W17 122.2(6) . .
Ge2 O69 W11 120.7(6) . .
W17 O69 W11 95.3(4) . .
Ge2 O69 Sm2 124.9(5) . .
W17 O69 Sm2 91.8(4) . .
W11 O69 Sm2 94.0(4) . .
W8 O70 Fe1 143.0(7) . .
W9 O71 W7 154.6(7) . .
W9 O72 W3 149.2(7) . .
W4 O73 W10 149.3(7) . .
W10 O74 W5 154.1(6) . .
W8 O75 W6 147.3(7) . .
W26 O76 Fe1 136.4(7) . .
W26 O76 Sm3 126.2(6) . .
Fe1 O76 Sm3 96.8(4) . .
W21 O77 Sm3 147.5(5) . .
W21 O77 K1 102.8(5) . .
Sm3 O77 K1 108.8(4) . .
W22 O78 Sm3 152.6(7) . .
W22 O78 K5 93.7(4) . 1_554
Sm3 O78 K5 100.9(4) . 1_554
W25 O79 Sm3 124.9(6) . .
W22 O80 W21 146.3(7) . .
W21 O81 K2 131.9(7) . .
W21 O82 Fe3 111.0(5) . .
W21 O82 Sm2 137.9(6) . .
Fe3 O82 Sm2 90.4(4) . .
W21 O82 K1 108.3(4) . .
Fe3 O82 K1 90.8(4) . .
Sm2 O82 K1 107.2(4) . .
W27 O83 W21 119.9(6) . .
W23 O84 W22 119.8(6) . .
W24 O85 W22 120.8(6) . .
W23 O86 W27 155.0(6) . .
W24 O87 W23 119.6(7) . .
W25 O88 W24 155.4(6) . .
W25 O89 W26 119.1(6) . .
W26 O90 Fe3 145.6(7) . .
W26 O90 K1 118.6(5) . .
Fe3 O90 K1 94.0(4) . .
W27 O91 Fe3 111.5(6) . .
W27 O91 Sm2 129.8(5) . .
Fe3 O91 Sm2 87.1(4) . .
W26 O92 K3 137.6(7) . .
W30 O97 W26 147.7(7) . .
W30 O98 Fe3 143.5(7) . .
W27 O99 W28 155.7(7) . .
W28 O100 W23 150.5(7) . .
W24 O101 W29 150.5(8) . .
W29 O102 W25 154.4(7) . .
W28 O103 W30 120.5(6) . .
W28 O104 W29 121.1(6) . .
W29 O105 W30 119.8(6) . .
W30 O106 K3 138.7(7) . 2_655
Ge3 O109 W29 121.3(6) . .
Ge3 O109 W30 121.7(6) . .
W29 O109 W30 94.5(4) . .
Ge3 O109 W28 123.8(6) . .
W29 O109 W28 93.8(4) . .
W30 O109 W28 94.2(4) . .
Ge3 O110 W24 120.5(6) . .
Ge3 O110 W22 121.4(6) . .
W24 O110 W22 95.9(4) . .
Ge3 O110 W23 124.1(6) . .
W24 O110 W23 93.1(4) . .
W22 O110 W23 94.6(4) . .
Ge3 O111 Fe3 118.2(6) . .
Ge3 O111 W21 123.1(5) . .
Fe3 O111 W21 96.2(4) . .
Ge3 O111 W27 125.7(6) . .
Fe3 O111 W27 93.2(4) . .
W21 O111 W27 92.8(4) . .
Ge3 O112 W25 122.7(6) . .
Ge3 O112 W26 120.8(5) . .
W25 O112 W26 95.6(4) . .
Ge3 O112 Sm3 123.5(5) . .
W25 O112 Sm3 91.9(3) . .
W26 O112 Sm3 94.6(4) . .
W22 O113 K5 110.3(6) . 1_554
Sm2 O116 K4 103.2(4) . .
Sm2 O117 K4 96.8(3) . .
Sm3 O118 K5 108.1(4) . 1_554
Sm3 O119 K5 97.7(4) . 1_554
C2 C1 N1 114.3(19) . .
C2 C1 H1A 108.7 . .
N1 C1 H1A 108.7 . .
C2 C1 H1B 108.7 . .
N1 C1 H1B 108.7 . .
H1A C1 H1B 107.6 . .
N2 C2 C1 112(2) . .
N2 C2 H2A 109.1 . .
C1 C2 H2A 109.1 . .
N2 C2 H2B 109.1 . .
C1 C2 H2B 109.1 . .
H2A C2 H2B 107.9 . .
C4 C3 N4 115.4(19) . .
C4 C3 H3A 108.4 . .
N4 C3 H3A 108.4 . .
C4 C3 H3B 108.4 . .
N4 C3 H3B 108.4 . .
H3A C3 H3B 107.5 . .
C3 C4 N3 113(3) . .
C3 C4 H4A 108.9 . .
N3 C4 H4A 108.9 . .
C3 C4 H4B 108.9 . .
N3 C4 H4B 108.9 . .
H4A C4 H4B 107.7 . .
C6 C5 N5 105(3) . .
C6 C5 H5A 110.8 . .
N5 C5 H5A 110.8 . .
C6 C5 H5B 110.8 . .
N5 C5 H5B 110.8 . .
H5A C5 H5B 108.9 . .
C5 C6 N6 114(3) . .
C5 C6 H6A 108.8 . .
N6 C6 H6A 108.8 . .
C5 C6 H6B 108.8 . .
N6 C6 H6B 108.8 . .
H6A C6 H6B 107.7 . .
C1 N1 H1C 109.5 . .
C1 N1 H1D 109.5 . .
H1C N1 H1D 109.5 . .
C1 N1 H1E 109.5 . .
H1C N1 H1E 109.5 . .
H1D N1 H1E 109.5 . .
C2 N2 H2C 109.5 . .
C2 N2 H2D 109.5 . .
H2C N2 H2D 109.5 . .
C2 N2 H2E 109.5 . .
H2C N2 H2E 109.5 . .
H2D N2 H2E 109.5 . .
C4 N3 H3C 109.5 . .
C4 N3 H3D 109.5 . .
H3C N3 H3D 109.5 . .
C4 N3 H3E 109.5 . .
H3C N3 H3E 109.5 . .
H3D N3 H3E 109.5 . .
C3 N4 H4C 109.5 . .
C3 N4 H4D 109.5 . .
H4C N4 H4D 109.5 . .
C3 N4 H4E 109.5 . .
H4C N4 H4E 109.5 . .
H4D N4 H4E 109.5 . .
C5 N5 H5C 109.5 . .
C5 N5 H5D 109.5 . .
H5C N5 H5D 109.5 . .
C5 N5 H5E 109.5 . .
H5C N5 H5E 109.5 . .
H5D N5 H5E 109.5 . .
C6 N6 H6C 110.4 . .
C6 N6 H6D 109.3 . .
H6C N6 H6D 109.7 . .
C6 N6 H6E 108.7 . .
H6C N6 H6E 109.4 . .
H6D N6 H6E 109.3 . .

loop_
_geom_bond_atom_site_label_1
_geom_bond_atom_site_label_2
_geom_bond_distance
_geom_bond_site_symmetry_2
W1 O41 1.731(12) .
W1 O2 1.785(12) .
W1 O9 1.859(11) .
W1 O5 1.978(11) .
W1 O8 2.081(11) .
W1 O29 2.293(11) .
W1 K1 3.783(4) .
W1 K4 3.923(4) 7_665
W1 K2 4.0041(7) .
W2 O122 1.737(11) .
W2 O3 1.778(11) .
W2 O5 1.881(12) .
W2 O6 1.983(13) .
W2 O7 2.078(12) .
W2 O28 2.274(10) .
W2 K4 3.780(4) 7_665
W3 O16 1.714(12) .
W3 O15 1.849(13) .
W3 O7 1.872(12) .
W3 O10 1.968(12) .
W3 O72 1.982(12) .
W3 O28 2.379(10) .
W3 K4 3.734(4) 7_665
W4 O17 1.728(13) .
W4 O11 1.889(11) .
W4 O10 1.907(12) .
W4 O6 1.912(13) .
W4 O73 1.931(12) .
W4 O28 2.242(11) .
W5 O18 1.712(12) .
W5 O4 1.786(12) .
W5 O12 1.898(11) .
W5 O11 1.984(10) .
W5 O74 2.057(12) .
W5 O30 2.228(11) .
W6 O19 1.720(11) .
W6 O13 1.820(12) .
W6 O1 1.886(11) .
W6 O75 1.995(12) .
W6 O12 2.021(11) .
W6 O30 2.313(10) .
W6 K1 4.028(4) .
W7 O20 1.740(12) .
W7 O8 1.871(11) .
W7 O14 1.873(10) .
W7 O71 1.941(11) .
W7 O15 2.001(13) .
W7 O29 2.401(11) .
W7 K4 3.917(4) 7_665
W8 O26 1.714(12) .
W8 O70 1.819(11) .
W8 O75 1.887(12) .
W8 O22 1.982(12) .
W8 O21 2.018(12) .
W8 O27 2.324(11) .
W9 O24 1.738(14) .
W9 O72 1.880(12) .
W9 O22 1.888(11) .
W9 O71 1.903(11) .
W9 O23 1.938(12) .
W9 O27 2.312(11) .
W10 O25 1.740(13) .
W10 O74 1.851(12) .
W10 O21 1.911(13) .
W10 O73 1.938(12) .
W10 O23 1.946(12) .
W10 O27 2.297(12) .
W11 O48 1.711(12) .
W11 O46 1.841(11) .
W11 O31' 1.869(11) .
W11 O45 1.992(10) .
W11 O57 2.012(11) .
W11 O31 2.26(14) .
W11 O69 2.291(11) .
W11 K1 3.968(4) .
W12 O65 1.742(12) .
W12 O58 1.842(11) .
W12 O57 1.858(12) .
W12 O61 1.961(12) .
W12 O60 2.021(12) .
W12 O66 2.318(12) .
W13 O63 1.750(12) .
W13 O56 1.837(12) .
W13 O60 1.855(13) .
W13 O62 1.950(13) .
W13 O55 1.969(12) .
W13 O66 2.313(11) .
W14 O64 1.717(14) .
W14 O54 1.886(12) .
W14 O59 1.899(11) .
W14 O61 1.907(13) .
W14 O62 1.931(12) .
W14 O66 2.315(12) .
W15 O50 1.733(12) .
W15 O47 1.867(13) .
W15 O37 1.869(10) .
W15 O59 1.937(11) .
W15 O49 2.001(13) .
W15 O68 2.405(12) .
W15 K5 3.936(5) 7_666
W16 O40 1.736(10) .
W16 O32 1.790(12) .
W16 O36 1.874(11) .
W16 O35 1.966(12) .
W16 O37 2.089(11) .
W16 O68 2.303(10) .
W16 K1 3.826(4) .
W16 K5 3.992(5) 7_666
W16 K2 4.0486(7) .
W17 O53 1.738(12) .
W17 O34 1.827(12) .
W17 O45 1.896(11) .
W17 O44 1.947(12) .
W17 O56 2.049(12) .
W17 O69 2.236(10) .
W18 O52 1.712(13) .
W18 O55 1.885(12) .
W18 O43 1.896(13) .
W18 O44 1.912(12) .
W18 O39 1.924(10) .
W18 O67 2.280(10) .
W19 O51 1.718(15) .
W19 O38 1.848(11) .
W19 O49 1.871(12) .
W19 O54 1.955(12) .
W19 O43 1.975(11) .
W19 O67 2.388(12) .
W19 K5 3.783(5) 7_666
W20 O42 1.715(12) .
W20 O33 1.793(12) .
W20 O35 1.879(12) .
W20 O39 1.958(11) .
W20 O38 2.100(12) .
W20 O67 2.301(10) .
W20 K4 3.597(5) .
W20 K5 3.905(5) 7_666
W21 O81 1.732(11) .
W21 O77 1.812(13) .
W21 O82 1.876(10) .
W21 O80 2.001(11) .
W21 O83 2.052(12) .
W21 O111 2.322(10) .
W21 K1 3.834(4) .
W22 O113 1.743(11) .
W22 O78 1.788(12) .
W22 O80 1.877(12) .
W22 O85 1.986(13) .
W22 O84 2.071(11) .
W22 O110 2.300(10) .
W22 K5 3.793(5) 1_554
W23 O94 1.731(13) .
W23 O84 1.876(10) .
W23 O86 1.891(13) .
W23 O100 1.937(11) .
W23 O87 1.964(14) .
W23 O110 2.348(12) .
W24 O95 1.723(14) .
W24 O101 1.879(11) .
W24 O88 1.925(12) .
W24 O87 1.933(14) .
W24 O85 1.936(11) .
W24 O110 2.291(12) .
W25 O96 1.714(13) .
W25 O79 1.768(12) .
W25 O89 1.902(12) .
W25 O88 1.923(12) .
W25 O102 2.078(11) .
W25 O112 2.261(11) .
W26 O92 1.713(12) .
W26 O90 1.831(12) .
W26 O76 1.881(11) .
W26 O97 1.971(11) .
W26 O89 2.012(13) .
W26 O112 2.293(12) .
W26 K1 4.021(4) .
W27 O93 1.713(13) .
W27 O91 1.842(12) .
W27 O83 1.885(11) .
W27 O99 1.918(12) .
W27 O86 1.985(12) .
W27 O111 2.382(12) .
W28 O107 1.721(14) .
W28 O104 1.903(14) .
W28 O100 1.915(11) .
W28 O99 1.927(13) .
W28 O103 1.940(12) .
W28 O109 2.319(12) .
W29 O108 1.740(14) .
W29 O102 1.811(12) .
W29 O105 1.890(13) .
W29 O104 1.967(13) .
W29 O101 1.968(11) .
W29 O109 2.296(12) .
W30 O106 1.714(11) .
W30 O98 1.835(13) .
W30 O97 1.877(12) .
W30 O103 1.958(12) .
W30 O105 2.008(13) .
W30 O109 2.298(11) .
Ge1 O30 1.747(11) .
Ge1 O29 1.753(11) .
Ge1 O27 1.754(12) .
Ge1 O28 1.764(10) .
Ge2 O67 1.727(11) .
Ge2 O68 1.739(10) .
Ge2 O66 1.745(11) .
Ge2 O69 1.746(11) .
Ge3 O111 1.731(12) .
Ge3 O112 1.736(12) .
Ge3 O110 1.757(10) .
Ge3 O109 1.775(10) .
Sm1 O3 2.332(11) .
Sm1 O4 2.338(12) .
Sm1 O2 2.364(12) .
Sm1 O1 2.423(10) .
Sm1 O36 2.459(11) .
Sm1 O115 2.505(12) .
Sm1 O47 2.556(12) .
Sm1 O114 2.596(13) .
Sm1 O30 2.878(11) .
Sm1 Fe2 3.243(2) .
Sm1 K1 4.365(5) .
Sm2 O31 1.89(15) .
Sm2 O34 2.328(11) .
Sm2 O33 2.366(12) .
Sm2 O32 2.393(12) .
Sm2 O31' 2.401(12) .
Sm2 O82 2.480(11) .
Sm2 O116 2.492(11) .
Sm2 O117 2.596(12) .
Sm2 O91 2.615(12) .
Sm2 O69 2.900(12) .
Sm2 Fe3 3.261(3) .
Sm2 K4 4.152(4) .
Sm3 O78 2.331(12) .
Sm3 O76 2.380(11) .
Sm3 O77 2.391(13) .
Sm3 O79 2.398(12) .
Sm3 O118 2.531(12) .
Sm3 O14 2.544(11) .
Sm3 O119 2.544(12) .
Sm3 O9 2.570(11) .
Sm3 O112 2.861(10) .
Sm3 Fe1 3.247(3) .
Sm3 K5 4.329(5) 1_554
Sm3 K1 4.397(4) .
Fe1 O70 1.926(11) .
Fe1 O76 1.945(13) .
Fe1 O13 1.952(12) .
Fe1 O29 2.067(11) .
Fe1 O14 2.085(11) .
Fe1 O9 2.094(12) .
Fe1 K1 3.595(5) .
Fe2 O1 1.929(12) .
Fe2 O58 1.934(11) .
Fe2 O46 1.934(11) .
Fe2 O68 2.065(12) .
Fe2 O36 2.075(10) .
Fe2 O47 2.091(13) .
Fe2 K1 3.574(5) .
Fe3 O98 1.897(12) .
Fe3 O31' 1.954(12) .
Fe3 O90 1.956(12) .
Fe3 O111 2.079(11) .
Fe3 O91 2.083(12) .
Fe3 O82 2.102(11) .
Fe3 O31 2.26(15) .
Fe3 K1 3.532(5) .
K1 O9 2.777(12) .
K1 O82 2.807(12) .
K1 O90 2.808(12) .
K1 O46 2.818(11) .
K1 O36 2.855(13) .
K1 O13 2.870(14) .
K1 O31 2.96(14) .
K1 O32 2.981(8) .
K1 O77 3.000(9) .
K1 O2 3.126(12) .
K1 O31' 3.387(12) .
K2 O41 2.622(13) 7_665
K2 O41 2.622(13) .
K2 O40 2.700(12) .
K2 O40 2.700(12) 7_665
K2 O81 2.807(12) 7_665
K2 O81 2.807(12) .
K2 W1 4.0041(7) 7_665
K2 W16 4.0486(7) 7_665
K2 K1 4.405(4) 7_665
K3 O48 2.663(13) .
K3 O19W 2.70(2) .
K3 O120 2.737(17) .
K3 O92 2.739(13) .
K3 O19 2.822(12) .
K3 O106 2.921(12) 2_655
K3 O20W 2.922(10) .
K4 O42 2.726(14) .
K4 O121 2.75(2) .
K4 O116 2.802(13) .
K4 O5 2.815(13) 7_665
K4 O7 2.851(12) 7_665
K4 O8 2.900(12) 7_665
K4 O117 2.949(8) .
K4 O15 2.984(12) 7_665
K4 O33 2.986(12) .
K4 W3 3.734(4) 7_665
K4 W2 3.780(4) 7_665
K5 O118 2.814(13) 1_556
K5 O113 2.818(15) 1_556
K5 O38 2.917(12) 7_666
K5 O37 2.923(13) 7_666
K5 O35 2.943(13) 7_666
K5 O49 2.973(12) 7_666
K5 O119 3.179(14) 1_556
K5 O78 3.233(12) 1_556
K5 W19 3.783(5) 7_666
K5 W22 3.793(5) 1_556
K5 W20 3.905(5) 7_666
K5 W15 3.936(5) 7_666
O5 K4 2.815(13) 7_665
O7 K4 2.851(12) 7_665
O8 K4 2.900(12) 7_665
O15 K4 2.984(12) 7_665
O31 O31' 0.83(14) .
O35 K5 2.943(13) 7_666
O37 K5 2.923(13) 7_666
O38 K5 2.917(12) 7_666
O49 K5 2.973(12) 7_666
O78 K5 3.233(12) 1_554
O106 K3 2.921(12) 2_655
O113 K5 2.818(15) 1_554
O118 K5 2.814(13) 1_554
O119 K5 3.179(14) 1_554
C1 C2 1.56(3) .
C1 N1 1.57(3) .
C1 H1A 0.9700 .
C1 H1B 0.9700 .
C2 N2 1.49(4) .
C2 H2A 0.9700 .
C2 H2B 0.9700 .
C3 C4 1.46(4) .
C3 N4 1.48(2) .
C3 H3A 0.9700 .
C3 H3B 0.9700 .
C4 N3 1.50(4) .
C4 H4A 0.9700 .
C4 H4B 0.9700 .
C5 C6 1.452(19) .
C5 N5 1.58(4) .
C5 H5A 0.9700 .
C5 H5B 0.9700 .
C6 N6 1.47(3) .
C6 H6A 0.9700 .
C6 H6B 0.9700 .
N1 H1C 0.8900 .
N1 H1D 0.8900 .
N1 H1E 0.8900 .
N2 H2C 0.8900 .
N2 H2D 0.8900 .
N2 H2E 0.8900 .
N3 H3C 0.8900 .
N3 H3D 0.8900 .
N3 H3E 0.8900 .
N4 H4C 0.8900 .
N4 H4D 0.8900 .
N4 H4E 0.8900 .
N5 H5C 0.8900 .
N5 H5D 0.8900 .
N5 H5E 0.8900 .
N6 H6C 0.8921 .
N6 H6D 0.8923 .
N6 H6E 0.8879 .
O5W O13W 1.64(3) .
O17W O17W 1.03(7) 2_655
